data_4129942
loop_
_publ_author_name
'Movsisyan, Levon D.'
'Franz, Michael'
'Hampel, Frank'
'Thompson, Amber L.'
'Tykwinski, Rik R.'
'Anderson, Harry L.'

_publ_section_title
;
 Polyyne Rotaxanes: Stabilization by Encapsulation.
;
_journal_issue 4
_journal_name_full 'Journal of the American Chemical Society'
_journal_page_first 1366
_journal_page_last 1376
_journal_paper_doi 10.1021/jacs.5b12049
_journal_volume 138
_journal_year 2016
_chemical_formula_moiety 'C111 H138 N4 O Si Zn, C42 H42 N2 O4, 0.531(C H2 Cl2), 2(C H4 O)'
_chemical_formula_sum 'C155.53 H189.06 Cl1.06 N6 O7 Si Zn'
_chemical_formula_weight 2385.80
_chemical_melting_point ?
_space_group_IT_number 14
_space_group_name_Hall '-P 2ybc'
_space_group_name_H-M_alt 'P 1 21/c 1'
_symmetry_cell_setting monoclinic
_symmetry_space_group_name_Hall '-P 2ybc'
_symmetry_space_group_name_H-M 'P 1 21/c 1'
_atom_sites_solution_hydrogens difmap
_atom_sites_solution_primary other
_audit_creation_date 2014-09-17
_audit_creation_method CRYSTALS_ver_14.61
_cell_angle_alpha 90
_cell_angle_beta 90.6358(6)
_cell_angle_gamma 90
_cell_formula_units_Z 4
_cell_length_a 25.4049(2)
_cell_length_b 19.0336(2)
_cell_length_c 31.4863(2)
_cell_measurement_reflns_used 47985
_cell_measurement_temperature 100
_cell_measurement_theta_max 25
_cell_measurement_theta_min 2
_cell_volume 15224.2(2)
_computing_cell_refinement 'CrysAlisPro, (Agilent, 2011)'
_computing_data_collection 'CrystalClear-SM Expert 2.0 r4 (Rigaku, 2009)'
_computing_data_reduction 'CrysAlisPro, (Agilent, 2011)'
_computing_molecular_graphics 'CAMERON (Watkin et al., 1996)'
_computing_publication_material 'CRYSTALS (Betteridge et al., 2003)'
_computing_structure_refinement 'CRYSTALS (Betteridge et al., 2003)'
_computing_structure_solution 'Superflip (Palatinus & Chapuis, 2007)'
_diffrn_ambient_temperature 100
_diffrn_detector CCD
_diffrn_measured_fraction_theta_full 0.934
_diffrn_measured_fraction_theta_max 0.895
_diffrn_measurement_device 'CrystalLogic Kappa (3 circle)'
_diffrn_measurement_device_type 'Rigaku Saturn724+ (2x2 bin mode)'
_diffrn_measurement_method 'profile data from \w-scans'
_diffrn_radiation_monochromator Synchrotron
_diffrn_radiation_type Synchrotron
_diffrn_radiation_wavelength 0.68890
_diffrn_reflns_av_R_equivalents 0.043
_diffrn_reflns_limit_h_max 32
_diffrn_reflns_limit_h_min -32
_diffrn_reflns_limit_k_max 23
_diffrn_reflns_limit_k_min 0
_diffrn_reflns_limit_l_max 40
_diffrn_reflns_limit_l_min 0
_diffrn_reflns_number 192088
_diffrn_reflns_theta_full 25.210
_diffrn_reflns_theta_max 26.819
_diffrn_reflns_theta_min 1.554
_diffrn_source Synchrotron
_diffrn_standards_number 0
_exptl_absorpt_coefficient_mu 0.240
_exptl_absorpt_correction_T_max 1.00
_exptl_absorpt_correction_T_min 0.56
_exptl_absorpt_correction_type multi-scan
_exptl_absorpt_process_details 'CrysAlisPro, (Agilent, 2011)'
_exptl_crystal_colour clear_intense_green
_exptl_crystal_density_diffrn 1.041
_exptl_crystal_density_meas ?
_exptl_crystal_density_method 'not measured'
_exptl_crystal_description plate
_exptl_crystal_F_000 5129.184
_exptl_crystal_size_max 0.050
_exptl_crystal_size_mid 0.030
_exptl_crystal_size_min 0.010
_platon_squeeze_details
;
The discrete Fourier transform of the void region were treated as 
contributions to the A and B parts of the calculated structure factors.
;
_refine_diff_density_max 2.99
_refine_diff_density_min -1.35
_refine_ls_extinction_method None
_refine_ls_goodness_of_fit_ref 1.0368
_refine_ls_hydrogen_treatment constr
_refine_ls_matrix_type full
_refine_ls_number_parameters 2001
_refine_ls_number_reflns 31937
_refine_ls_number_restraints 3667
_refine_ls_R_factor_all 0.1478
_refine_ls_R_factor_gt 0.1239
_refine_ls_shift/su_max 0.0039079
_refine_ls_shift/su_mean 0.0000780
_refine_ls_structure_factor_coef Fsqd
_refine_ls_weighting_details
;
 Method, part 1, Chebychev polynomial, (Watkin, 1994, Prince, 1982) 
 [weight] = 1.0/[A~0~*T~0~(x)+A~1~*T~1~(x) ... +A~n-1~]*T~n-1~(x)] 
 where A~i~ are the Chebychev coefficients listed below and x= Fcalc/Fmax 
 Method = Robust Weighting (Prince, 1982) 
 W = [weight] * [1-(deltaF/6*sigmaF)^2^]^2^ 
 A~i~ are: 
 0.589E+04 0.997E+04 0.611E+04 0.252E+04 540. 
;
_refine_ls_weighting_scheme calc
_refine_ls_wR_factor_all 0.4160
_refine_ls_wR_factor_gt 0.3766
_refine_ls_wR_factor_ref 0.4140
_reflns_limit_h_max 32
_reflns_limit_h_min -32
_reflns_limit_k_max 23
_reflns_limit_k_min 0
_reflns_limit_l_max 40
_reflns_limit_l_min 0
_reflns_number_gt 23670
_reflns_number_total 32074
_reflns_threshold_expression I>2.0\s(I)
_oxford_diffrn_Wilson_B_factor 0.00
_oxford_diffrn_Wilson_scale 0.00
_oxford_refine_ls_r_factor_ref 0.1477
_oxford_refine_ls_scale 1.762(14)
_oxford_reflns_number_all 31960
_oxford_reflns_threshold_expression_ref I>-3.0\s(I)
_oxford_structure_analysis_title DIA0200
_cod_data_source_file ja5b12049_si_002.cif
_cod_data_source_block 5a-M1
_cod_depositor_comments
;
The following automatic conversions were performed:

data item '_chemical_melting_point' value 'not measured' was changed
to '?' -- the value is undefined or not given.

data item '_atom_sites_solution_primary' value 'Other' was changed to
'other' in accordance with the
/home/saulius/struct/COD-crude-data/automatic-downloads/DataCite-retrospective/ACS/depositions/lib/dictionaries/cif_core.dic
dictionary named 'cif_core.dic' version 2.4.2 last updated on
2011-04-26.

data item '_exptl_crystal_density_meas' value 'not measured' was
changed to '?' -- the value is perceived as not measured.

Automatic conversion script
Id: cif_fix_values 6909 2019-04-08 15:41:33Z antanas 
;
_cod_original_cell_volume 15224.16(10)
_cod_original_sg_symbol_H-M 'P 1 21/c 1 '
_cod_original_formula_sum 'C155.53 H189.06 Cl1.06 N6 O7 Si1 Zn1'
_cod_database_code 4129942

loop_
_symmetry_equiv_pos_as_xyz
x,y,z
-x,-y,-z
-x,y+1/2,-z+1/2
x,-y+1/2,z+1/2

loop_
_atom_site_label
_atom_site_type_symbol
_atom_site_fract_x
_atom_site_fract_y
_atom_site_fract_z
_atom_site_U_iso_or_equiv
_atom_site_occupancy
_atom_site_adp_type
_atom_site_refinement_flags_posn
_atom_site_refinement_flags_adp
_atom_site_refinement_flags_occupancy
_atom_site_disorder_assembly
_atom_site_disorder_group
Zn1 Zn 0.712272(17) 0.71962(3) 0.461990(13) 0.0418 1.0000 Uani . U . . .
C1 C 0.17641(18) 0.8264(3) 0.65168(18) 0.0636 1.0000 Uani . . . . .
C2 C 0.22208(19) 0.8208(3) 0.6237(2) 0.0682 1.0000 Uani . . . . .
C3 C 0.26065(19) 0.8186(4) 0.6019(2) 0.0752 1.0000 Uani . . . . .
C4 C 0.3055(2) 0.8140(4) 0.5788(2) 0.0760 1.0000 Uani . . . . .
C5 C 0.3474(2) 0.8109(4) 0.5603(2) 0.0712 1.0000 Uani . . . . .
C6 C 0.39474(19) 0.8048(3) 0.54224(16) 0.0622 1.0000 Uani . . . . .
C7 C 0.43878(18) 0.7981(3) 0.52824(16) 0.0579 1.0000 Uani . . . . .
C8 C 0.48862(17) 0.7894(3) 0.51389(15) 0.0535 1.0000 Uani . . . . .
C9 C 0.53383(18) 0.7787(3) 0.50333(14) 0.0498 1.0000 Uani . . . . .
C10 C 0.58609(16) 0.7649(2) 0.49102(13) 0.0451 1.0000 Uani . . . . .
C11 C 0.84002(17) 0.7042(3) 0.42765(15) 0.0555 1.0000 Uani . . . . .
C12 C 0.89322(18) 0.6912(3) 0.41498(17) 0.0597 1.0000 Uani . . . . .
C13 C 0.93893(19) 0.6798(3) 0.4063(2) 0.0704 1.0000 Uani . . . . .
Si14 Si 1.00929(6) 0.66680(10) 0.39914(6) 0.0763 1.0000 Uani D . . . .
C15 C 0.75945(19) 0.7894(2) 0.55744(14) 0.0504 1.0000 Uani . . . . .
C16 C 0.66728(16) 0.6919(3) 0.35825(12) 0.0481 1.0000 Uani . . . . .
C21 C 0.19936(18) 0.8307(3) 0.69714(19) 0.0618 1.0000 Uani . . . . .
C22 C 0.2325(2) 0.8880(3) 0.7058(2) 0.0775 1.0000 Uani . . . . .
C23 C 0.2544(2) 0.8956(3) 0.7448(2) 0.0922 1.0000 Uani D . . . .
C24 C 0.2441(3) 0.8455(4) 0.7766(2) 0.0759 1.0000 Uani . . . . .
C25 C 0.2119(2) 0.7859(3) 0.76840(19) 0.0629 1.0000 Uani . . . . .
C26 C 0.18933(19) 0.7799(3) 0.72796(18) 0.0595 1.0000 Uani . . . . .
C27 C 0.28907(18) 0.9603(2) 0.75575(16) 0.1008 1.0000 Uani D . . . .
C28 C 0.2986(4) 1.0039(4) 0.7160(2) 0.1138 0.803(8) Uani D . P 2 1
C29 C 0.3420(2) 0.9367(4) 0.7739(3) 0.0959 0.803(8) Uani D . P 2 1
C30 C 0.2621(3) 1.0057(4) 0.7881(3) 0.1017 0.803(8) Uani D . P 2 1
C31 C 0.2026(2) 0.7270(3) 0.80040(19) 0.0698 1.0000 Uani . . . . .
C32 C 0.2301(3) 0.6593(3) 0.7848(2) 0.0758 1.0000 Uani . . . . .
C33 C 0.2256(3) 0.7454(4) 0.8450(2) 0.0863 1.0000 Uani . . . . .
C34 C 0.1427(3) 0.7133(4) 0.8043(2) 0.0830 1.0000 Uani . . . . .
C35 C 1.0439(3) 0.7521(5) 0.4008(3) 0.0940 1.0000 Uani . . . . .
C36 C 1.1013(3) 0.7502(5) 0.4159(3) 0.1036 1.0000 Uani . . . . .
C37 C 1.0154(4) 0.8085(5) 0.4279(4) 0.1201 1.0000 Uani . . . . .
C41 C 0.1431(4) 0.8959(6) 0.6398(6) 0.0802 0.351(7) Uani D . P 3 1
C42 C 0.1202(5) 0.9396(8) 0.6700(4) 0.0821 0.351(7) Uani D . P 3 1
C43 C 0.0883(5) 0.9957(7) 0.6571(4) 0.0894 0.351(7) Uani D . P 3 1
C44 C 0.0779(4) 1.0067(6) 0.6139(5) 0.0941 0.351(7) Uani D . P 3 1
C45 C 0.1004(5) 0.9625(8) 0.5836(3) 0.0954 0.351(7) Uani D . P 3 1
C46 C 0.1328(4) 0.9069(7) 0.5966(5) 0.0873 0.351(7) Uani D . P 3 1
C47 C 0.0698(4) 1.0543(6) 0.6881(4) 0.1052 0.351(7) Uani D . P 3 1
C48 C 0.0113(5) 1.0685(11) 0.6816(7) 0.1083 0.351(7) Uani D . P 3 1
C49 C 0.0792(8) 1.0316(11) 0.7337(4) 0.1093 0.351(7) Uani D . P 3 1
C50 C 0.1000(7) 1.1217(6) 0.6802(7) 0.1100 0.351(7) Uani D . P 3 1
C51 C 0.0913(4) 0.9842(6) 0.5363(3) 0.0987 0.351(7) Uani D . P 3 1
C52 C 0.0333(5) 0.9774(11) 0.5245(5) 0.1025 0.351(7) Uani D . P 3 1
C53 C 0.1231(7) 0.9369(9) 0.5072(4) 0.0970 0.351(7) Uani D . P 3 1
C54 C 0.1083(7) 1.0600(7) 0.5296(6) 0.0990 0.351(7) Uani D . P 3 1
C55 C 1.0331(3) 0.6040(4) 0.4417(3) 0.0878 1.0000 Uani . . . . .
C56 C 1.0232(3) 0.6338(5) 0.4879(2) 0.1022 1.0000 Uani . . . . .
C57 C 1.0100(4) 0.5338(5) 0.4359(4) 0.1325 1.0000 Uani . . . . .
C61 C 0.1414(3) 0.7633(5) 0.6457(2) 0.0658 0.572(8) Uani D . P 4 1
C62 C 0.1630(2) 0.6957(6) 0.6455(2) 0.0657 0.572(8) Uani D . P 4 1
C63 C 0.1304(3) 0.6373(4) 0.6398(2) 0.0690 0.572(8) Uani D . P 4 1
C64 C 0.0762(3) 0.6465(4) 0.6339(2) 0.0710 0.572(8) Uani D . P 4 1
C65 C 0.0546(2) 0.7140(4) 0.6340(2) 0.0734 0.572(8) Uani D . P 4 1
C66 C 0.0872(3) 0.7724(4) 0.6402(2) 0.0700 0.572(8) Uani D . P 4 1
C67 C 0.1509(3) 0.5603(4) 0.6414(2) 0.0835 0.572(8) Uani D . P 4 1
C68 C 0.2104(3) 0.5594(6) 0.6461(5) 0.0895 0.572(8) Uani D . P 4 1
C69 C 0.1356(6) 0.5216(7) 0.6008(4) 0.0900 0.572(8) Uani D . P 4 1
C70 C 0.1272(5) 0.5218(5) 0.6790(4) 0.0927 0.572(8) Uani D . P 4 1
C71 C -0.00375(19) 0.7326(3) 0.6231(2) 0.0902 0.572(8) Uani D . P 4 1
C72 C -0.0351(3) 0.6660(5) 0.6144(4) 0.0951 0.572(8) Uani D . P 4 1
C73 C -0.0285(3) 0.7712(6) 0.6598(3) 0.0885 0.572(8) Uani D . P 4 1
C74 C -0.0064(4) 0.7793(6) 0.5839(3) 0.1001 0.572(8) Uani D . P 4 1
C75 C 1.01566(19) 0.6255(3) 0.34461(14) 0.1045 0.892(10) Uani D . P 6 1
C76 C 1.0695(3) 0.5959(5) 0.3369(2) 0.1172 0.892(10) Uani D . P 6 1
C77 C 0.9949(3) 0.6712(5) 0.30991(17) 0.1074 0.892(10) Uani D . P 6 1
C81 C 0.78131(19) 0.8154(2) 0.59881(14) 0.0521 1.0000 Uani . . . . .
C82 C 0.78062(17) 0.7729(2) 0.63477(13) 0.0459 1.0000 Uani . . . . .
C83 C 0.80486(16) 0.7941(2) 0.67265(13) 0.0438 1.0000 Uani . . . . .
C84 C 0.82887(17) 0.8603(3) 0.67370(14) 0.0504 1.0000 Uani . . . . .
C85 C 0.8289(2) 0.9050(3) 0.63843(15) 0.0570 1.0000 Uani . . . . .
C86 C 0.8052(2) 0.8807(3) 0.60138(15) 0.0608 1.0000 Uani . . . . .
C87 C 0.80334(18) 0.7458(3) 0.71139(13) 0.0522 1.0000 Uani . . . . .
C88 C 0.8225(3) 0.6714(3) 0.69875(18) 0.0729 1.0000 Uani . . . . .
C89 C 0.7472(2) 0.7401(4) 0.72728(17) 0.0738 1.0000 Uani . . . . .
C90 C 0.83908(19) 0.7721(3) 0.74759(14) 0.0585 1.0000 Uani . . . . .
C91 C 0.8570(3) 0.9764(3) 0.63931(19) 0.0758 1.0000 Uani . . . . .
C92 C 0.9081(3) 0.9681(4) 0.6140(2) 0.0965 1.0000 Uani . . . . .
C93 C 0.8203(4) 1.0329(4) 0.6180(2) 0.0945 1.0000 Uani . . . . .
C94 C 0.8703(3) 1.0006(3) 0.6847(2) 0.0789 1.0000 Uani . . . . .
N101 N 0.67878(14) 0.76616(19) 0.51490(10) 0.0434 1.0000 Uani . . . . .
C102 C 0.62694(18) 0.7769(2) 0.52146(13) 0.0463 1.0000 Uani . . . . .
C103 C 0.61878(19) 0.8038(3) 0.56393(13) 0.0522 1.0000 Uani . . . . .
C104 C 0.6665(2) 0.8109(3) 0.58190(14) 0.0560 1.0000 Uani . . . . .
C105 C 0.70476(19) 0.7875(2) 0.55133(13) 0.0497 1.0000 Uani . . . . .
N106 N 0.78572(14) 0.7449(2) 0.48705(11) 0.0461 1.0000 Uani . . . . .
C107 C 0.79659(18) 0.7695(3) 0.52675(15) 0.0500 1.0000 Uani . . . . .
C108 C 0.8525(2) 0.7720(3) 0.53422(17) 0.0615 1.0000 Uani . . . . .
C109 C 0.87529(19) 0.7471(3) 0.49846(18) 0.0629 1.0000 Uani . . . . .
C110 C 0.83344(17) 0.7306(3) 0.46876(15) 0.0503 1.0000 Uani . . . . .
N111 N 0.74685(13) 0.7002(2) 0.40413(11) 0.0472 1.0000 Uani . . . . .
C112 C 0.79985(16) 0.6919(3) 0.39734(14) 0.0522 1.0000 Uani . . . . .
C113 C 0.80825(17) 0.6715(3) 0.35368(14) 0.0584 1.0000 Uani . . . . .
C114 C 0.76103(19) 0.6697(3) 0.33444(13) 0.0626 1.0000 Uani . . . . .
C115 C 0.72151(17) 0.6871(3) 0.36601(12) 0.0507 1.0000 Uani . . . . .
N116 N 0.64064(13) 0.72790(19) 0.43041(11) 0.0427 1.0000 Uani . . . . .
C117 C 0.62980(16) 0.7092(2) 0.38898(12) 0.0443 1.0000 Uani . . . . .
C118 C 0.57352(17) 0.7112(3) 0.38111(14) 0.0551 1.0000 Uani . . . . .
C119 C 0.55101(16) 0.7310(3) 0.41846(14) 0.0539 1.0000 Uani . . . . .
C120 C 0.59334(16) 0.7421(3) 0.44866(13) 0.0460 1.0000 Uani . . . . .
C121 C 0.64790(16) 0.6807(3) 0.31319(12) 0.0465 1.0000 Uani . . . . .
C122 C 0.62428(16) 0.7378(3) 0.29183(13) 0.0485 1.0000 Uani . . . . .
C123 C 0.60784(16) 0.7310(3) 0.24959(13) 0.0485 1.0000 Uani . . . . .
C124 C 0.61568(19) 0.6671(3) 0.22968(13) 0.0542 1.0000 Uani . . . . .
C125 C 0.63926(19) 0.6098(2) 0.24979(12) 0.0575 1.0000 Uani D . . . .
C126 C 0.65471(18) 0.6177(3) 0.29270(13) 0.0514 1.0000 Uani . . . . .
C127 C 0.58050(18) 0.7918(3) 0.22658(15) 0.0535 1.0000 Uani . . . . .
C128 C 0.5842(3) 0.7822(5) 0.1775(2) 0.1019 1.0000 Uani . . . . .
C129 C 0.5233(2) 0.7935(3) 0.2396(2) 0.0658 1.0000 Uani . . . . .
C130 C 0.6062(3) 0.8608(4) 0.2381(3) 0.0926 1.0000 Uani . . . . .
C131 C 0.64909(16) 0.53900(18) 0.22696(9) 0.0706 1.0000 Uani D . . . .
C132 C 0.6837(6) 0.5503(3) 0.1884(3) 0.0749 0.258(7) Uani D . P 5 1
C133 C 0.5971(3) 0.5071(5) 0.2123(5) 0.0782 0.258(7) Uani D . P 5 1
C134 C 0.6764(6) 0.4878(4) 0.2569(2) 0.0771 0.258(7) Uani D . P 5 1
C141 C 0.45911(17) 0.4953(3) 0.41451(14) 0.0526 1.0000 Uani . . . . .
N142 N 0.43503(14) 0.5151(2) 0.45113(12) 0.0498 1.0000 Uani . . . . .
C143 C 0.43606(17) 0.4723(3) 0.48412(14) 0.0507 1.0000 Uani . . . . .
C144 C 0.46025(18) 0.4051(3) 0.48190(16) 0.0550 1.0000 Uani . . . . .
C145 C 0.48383(19) 0.3842(3) 0.44502(17) 0.0595 1.0000 Uani . . . . .
C146 C 0.48407(17) 0.4290(3) 0.40972(15) 0.0542 1.0000 Uani . . . . .
C147 C 0.50907(19) 0.4121(3) 0.36983(17) 0.0647 1.0000 Uani . . . . .
C148 C 0.5098(2) 0.4595(3) 0.33761(17) 0.0662 1.0000 Uani . . . . .
C149 C 0.48549(19) 0.5263(3) 0.34172(15) 0.0615 1.0000 Uani . . . . .
C150 C 0.4872(2) 0.5787(4) 0.31024(16) 0.0705 1.0000 Uani . . . . .
C151 C 0.4633(2) 0.6419(4) 0.31626(15) 0.0686 1.0000 Uani . . . . .
C152 C 0.4365(2) 0.6557(3) 0.35496(15) 0.0617 1.0000 Uani . . . . .
N153 N 0.43513(15) 0.6060(2) 0.38565(12) 0.0561 1.0000 Uani . . . . .
C154 C 0.45928(17) 0.5450(3) 0.38018(14) 0.0523 1.0000 Uani . . . . .
C155 C 0.41124(17) 0.4988(3) 0.52429(14) 0.0515 1.0000 Uani . . . . .
C156 C 0.40820(18) 0.4585(2) 0.56065(14) 0.0500 1.0000 Uani . . . . .
C157 C 0.38704(18) 0.4873(3) 0.59828(14) 0.0518 1.0000 Uani . . . . .
C158 C 0.36993(18) 0.5562(3) 0.59874(14) 0.0538 1.0000 Uani . . . . .
C159 C 0.37190(19) 0.5957(3) 0.56219(16) 0.0542 1.0000 Uani . . . . .
C160 C 0.39291(18) 0.5666(3) 0.52506(15) 0.0532 1.0000 Uani . . . . .
O161 O 0.35300(14) 0.58058(17) 0.63730(10) 0.0611 1.0000 Uani D . . . .
C162 C 0.3469(6) 0.6540(3) 0.64341(17) 0.0716 0.551(5) Uani D . P 1 1
C163 C 0.3502(4) 0.6735(3) 0.68881(19) 0.0726 0.551(5) Uani D . P 1 1
C164 C 0.3611(3) 0.7501(4) 0.6936(3) 0.0871 0.551(5) Uani D . P 1 1
C165 C 0.4083(6) 0.7768(5) 0.6702(4) 0.0982 0.551(5) Uani D . P 1 1
C166 C 0.4300(5) 0.8451(5) 0.6855(3) 0.1079 0.551(5) Uani D . P 1 1
C167 C 0.4734(4) 0.8692(4) 0.6576(3) 0.1075 0.551(5) Uani D . P 1 1
O168 O 0.4901(3) 0.9393(3) 0.6677(2) 0.1147 0.551(5) Uani D . P 1 1
C169 C 0.4103(2) 0.7219(3) 0.36471(17) 0.0678 1.0000 Uani . . . . .
C170 C 0.3998(2) 0.7404(3) 0.40616(19) 0.0680 1.0000 Uani . . . . .
C171 C 0.3744(3) 0.8025(4) 0.4171(2) 0.0746 1.0000 Uani . . . . .
C172 C 0.3583(3) 0.8490(3) 0.3849(2) 0.0780 1.0000 Uani . . . . .
C173 C 0.3681(4) 0.8309(4) 0.3430(2) 0.1015 1.0000 Uani . . . . .
C174 C 0.3937(3) 0.7702(4) 0.3333(2) 0.0859 1.0000 Uani . . . . .
O175 O 0.3336(2) 0.9097(3) 0.39063(17) 0.0998 1.0000 Uani D . . . .
C176 C 0.3261(8) 0.9335(5) 0.4326(2) 0.1152 0.551(5) Uani D . P 1 1
C177 C 0.3064(7) 1.0058(6) 0.4337(3) 0.1386 0.551(5) Uani D . P 1 1
C178 C 0.3200(6) 1.0395(7) 0.4746(4) 0.1518 0.551(5) Uani D . P 1 1
C179 C 0.2848(7) 1.0226(6) 0.5102(4) 0.1487 0.551(5) Uani D . P 1 1
C180 C 0.2797(5) 1.0778(7) 0.5425(3) 0.1378 0.551(5) Uani D . P 1 1
C181 C 0.3311(5) 1.0957(5) 0.5607(4) 0.1229 0.551(5) Uani D . P 1 1
O182 O 0.3497(3) 1.0428(4) 0.5900(2) 0.1044 0.551(5) Uani D . P 1 1
C183 C 0.4197(3) 0.9896(3) 0.6283(2) 0.1027 0.551(5) Uani D . P 1 1
C184 C 0.4661(3) 0.9965(3) 0.6523(2) 0.1063 0.551(5) Uani D . P 1 1
C185 C 0.4877(3) 1.0619(4) 0.6599(2) 0.0974 0.551(5) Uani D . P 1 1
C186 C 0.4627(3) 1.1218(3) 0.6436(2) 0.0923 0.551(5) Uani D . P 1 1
C187 C 0.4152(3) 1.1152(3) 0.6203(2) 0.0918 0.551(5) Uani D . P 1 1
C188 C 0.3944(3) 1.0492(3) 0.6130(2) 0.0978 0.551(5) Uani D . P 1 1
C262 C 0.3388(6) 0.6539(3) 0.6377(3) 0.0679 0.449(5) Uani D . P 1 -2
C263 C 0.3207(4) 0.6769(5) 0.6804(4) 0.0757 0.449(5) Uani D . P 1 -2
C264 C 0.3664(4) 0.6993(5) 0.7075(3) 0.0810 0.449(5) Uani D . P 1 -2
C265 C 0.3832(5) 0.7745(5) 0.7024(4) 0.0844 0.449(5) Uani D . P 1 -2
C266 C 0.4188(8) 0.7887(5) 0.6662(5) 0.0846 0.449(5) Uani D . P 1 -2
C267 C 0.4378(7) 0.8626(5) 0.6674(4) 0.0917 0.449(5) Uani D . P 1 -2
O268 O 0.4657(3) 0.8808(4) 0.6299(3) 0.0966 0.449(5) Uani D . P 1 -2
C276 C 0.3258(4) 0.9453(8) 0.4304(3) 0.1015 0.449(5) Uani D . P 1 -2
C277 C 0.3760(5) 0.9535(7) 0.4549(3) 0.0997 0.449(5) Uani D . P 1 -2
C278 C 0.4124(4) 1.0021(8) 0.4324(3) 0.0994 0.449(5) Uani D . P 1 -2
C279 C 0.4616(4) 1.0217(5) 0.4566(5) 0.0935 0.449(5) Uani D . P 1 -2
C280 C 0.4916(5) 0.9617(5) 0.4755(4) 0.0954 0.449(5) Uani D . P 1 -2
C281 C 0.5437(3) 0.9859(7) 0.4921(4) 0.0963 0.449(5) Uani D . P 1 -2
O282 O 0.5382(3) 1.0328(4) 0.5279(3) 0.1008 0.449(5) Uani D . P 1 -2
C283 C 0.5027(3) 0.9554(3) 0.5785(2) 0.0940 0.449(5) Uani D . P 1 -2
C284 C 0.4811(3) 0.9449(3) 0.6183(2) 0.0976 0.449(5) Uani D . P 1 -2
C285 C 0.4760(3) 1.0004(4) 0.6466(2) 0.1042 0.449(5) Uani D . P 1 -2
C286 C 0.4927(4) 1.0676(4) 0.6345(3) 0.1057 0.449(5) Uani D . P 1 -2
C287 C 0.5139(3) 1.0785(3) 0.5942(3) 0.0997 0.449(5) Uani D . P 1 -2
C288 C 0.5187(3) 1.0221(3) 0.5666(2) 0.0951 0.449(5) Uani D . P 1 -2
O301 O 0.70744(13) 0.61412(17) 0.48169(10) 0.0546 1.0000 Uani D U . . .
C302 C 0.7304(2) 0.5573(3) 0.45959(18) 0.0611 1.0000 Uani D U . . .
O303 O 0.69370(15) 0.5652(2) 0.55989(12) 0.0677 1.0000 Uani D U . . .
C304 C 0.6695(2) 0.6052(3) 0.59214(16) 0.0680 1.0000 Uani D U . . .
O305 O 0.66830(15) 0.4291(2) 0.57093(13) 0.0731 1.0000 Uani D U . . .
C306 C 0.6980(3) 0.3897(6) 0.5991(4) 0.1017 0.768(15) Uani D U P 7 1
C307 C 0.6995(10) 0.3692(10) 0.5660(12) 0.1017 0.232(15) Uani D U P 7 2
C308 C 0.8299(6) 0.5859(12) 0.5554(6) 0.1255 0.531(7) Uani . U P . .
Cl309 Cl 0.8345(2) 0.5468(5) 0.60391(17) 0.1588 0.531(7) Uani . U P . .
Cl310 Cl 0.87204(15) 0.5585(3) 0.51518(15) 0.1145 0.531(7) Uani . U P . .
C328 C 0.3351(7) 0.9649(10) 0.7254(6) 0.1031 0.197(8) Uani D . P 2 2
C329 C 0.3105(10) 0.9544(8) 0.8008(4) 0.1016 0.197(8) Uani D . P 2 2
C330 C 0.2569(4) 1.0272(4) 0.7520(9) 0.1020 0.197(8) Uani D . P 2 2
C332 C 0.6383(3) 0.5465(3) 0.17936(15) 0.0796 0.742(7) Uani D . P 5 2
C333 C 0.6131(3) 0.4827(3) 0.24456(19) 0.0835 0.742(7) Uani D . P 5 2
C334 C 0.7057(2) 0.5161(3) 0.2336(2) 0.0885 0.742(7) Uani D . P 5 2
C341 C 0.1458(3) 0.8916(4) 0.6397(3) 0.0802 0.649(7) Uani D . P 3 2
C342 C 0.1199(3) 0.9297(5) 0.6709(2) 0.0821 0.649(7) Uani D . P 3 2
C343 C 0.0907(3) 0.9893(4) 0.6597(2) 0.0894 0.649(7) Uani D . P 3 2
C344 C 0.0882(3) 1.0112(4) 0.6175(3) 0.0941 0.649(7) Uani D . P 3 2
C345 C 0.1134(3) 0.9724(5) 0.58618(19) 0.0954 0.649(7) Uani D . P 3 2
C346 C 0.1428(3) 0.9130(5) 0.5973(3) 0.0873 0.649(7) Uani D . P 3 2
C347 C 0.0611(2) 1.0295(3) 0.69458(18) 0.0898 0.649(7) Uani D . P 3 2
C348 C 0.0218(3) 0.9813(5) 0.7159(3) 0.0898 0.649(7) Uani D . P 3 2
C349 C 0.0996(3) 1.0565(5) 0.7278(3) 0.0942 0.649(7) Uani D . P 3 2
C350 C 0.0314(3) 1.0918(4) 0.6753(3) 0.0875 0.649(7) Uani D . P 3 2
C351 C 0.1123(3) 0.9934(4) 0.5385(2) 0.1305 0.649(7) Uani D . P 3 2
C352 C 0.0874(6) 0.9354(6) 0.5122(3) 0.1392 0.649(7) Uani D . P 3 2
C353 C 0.1677(4) 1.0059(8) 0.5230(3) 0.1417 0.649(7) Uani D . P 3 2
C354 C 0.0804(6) 1.0604(6) 0.5323(4) 0.1393 0.649(7) Uani D . P 3 2
C361 C 0.1413(4) 0.7540(6) 0.6455(3) 0.0658 0.428(8) Uani D . P 4 2
C362 C 0.1679(3) 0.6897(8) 0.6436(3) 0.0657 0.428(8) Uani D . P 4 2
C363 C 0.1395(4) 0.6268(6) 0.6437(3) 0.0690 0.428(8) Uani D . P 4 2
C364 C 0.0846(3) 0.6282(5) 0.6456(3) 0.0710 0.428(8) Uani D . P 4 2
C365 C 0.0580(2) 0.6925(5) 0.6475(2) 0.0734 0.428(8) Uani D . P 4 2
C366 C 0.0864(4) 0.7553(5) 0.6477(3) 0.0700 0.428(8) Uani D . P 4 2
C367 C 0.1655(3) 0.5528(6) 0.6446(3) 0.0676 0.428(8) Uani D . P 4 2
C368 C 0.2251(4) 0.5595(7) 0.6418(5) 0.0721 0.428(8) Uani D . P 4 2
C369 C 0.1457(6) 0.5090(8) 0.6073(4) 0.0710 0.428(8) Uani D . P 4 2
C370 C 0.1521(4) 0.5150(7) 0.6857(4) 0.0692 0.428(8) Uani D . P 4 2
C371 C -0.0029(2) 0.7016(5) 0.6475(3) 0.0887 0.428(8) Uani D . P 4 2
C372 C -0.0297(4) 0.6302(6) 0.6477(5) 0.0935 0.428(8) Uani D . P 4 2
C373 C -0.0196(4) 0.7422(8) 0.6865(5) 0.0981 0.428(8) Uani D . P 4 2
C374 C -0.0207(4) 0.7415(9) 0.6082(5) 0.1020 0.428(8) Uani D . P 4 2
C375 C 1.01566(19) 0.6255(3) 0.34461(14) 0.1045 0.108(10) Uani D . P 6 2
C376 C 1.0556(16) 0.6615(19) 0.3177(7) 0.1055 0.108(10) Uani D . P 6 2
C377 C 1.021(2) 0.5472(5) 0.3463(3) 0.1077 0.108(10) Uani D . P 6 2
H221 H 0.2390 0.9217 0.6843 0.0967 1.0000 Uiso R . . . .
H241 H 0.2588 0.8527 0.8042 0.0943 1.0000 Uiso R . . . .
H261 H 0.1669 0.7416 0.7210 0.0698 1.0000 Uiso R . . . .
H281 H 0.3195 1.0439 0.7225 0.1409 0.803(8) Uiso R . P 2 1
H282 H 0.2655 1.0186 0.7049 0.1409 0.803(8) Uiso R . P 2 1
H283 H 0.3160 0.9758 0.6955 0.1409 0.803(8) Uiso R . P 2 1
H291 H 0.3633 0.9761 0.7809 0.1257 0.803(8) Uiso R . P 2 1
H292 H 0.3362 0.9094 0.7987 0.1257 0.803(8) Uiso R . P 2 1
H293 H 0.3592 0.9088 0.7532 0.1257 0.803(8) Uiso R . P 2 1
H301 H 0.2827 1.0457 0.7953 0.1301 0.803(8) Uiso R . P 2 1
H302 H 0.2567 0.9782 0.8128 0.1301 0.803(8) Uiso R . P 2 1
H303 H 0.2291 1.0204 0.7768 0.1301 0.803(8) Uiso R . P 2 1
H321 H 0.2249 0.6222 0.8044 0.0948 1.0000 Uiso R . . . .
H322 H 0.2667 0.6677 0.7818 0.0948 1.0000 Uiso R . . . .
H323 H 0.2153 0.6468 0.7580 0.0948 1.0000 Uiso R . . . .
H331 H 0.2196 0.7075 0.8640 0.1140 1.0000 Uiso R . . . .
H332 H 0.2091 0.7865 0.8554 0.1140 1.0000 Uiso R . . . .
H333 H 0.2624 0.7533 0.8427 0.1140 1.0000 Uiso R . . . .
H341 H 0.1373 0.6760 0.8239 0.1049 1.0000 Uiso R . . . .
H342 H 0.1253 0.7543 0.8141 0.1049 1.0000 Uiso R . . . .
H343 H 0.1289 0.7003 0.7773 0.1049 1.0000 Uiso R . . . .
H351 H 1.0444 0.7691 0.3724 0.1187 1.0000 Uiso R . . . .
H361 H 1.1162 0.7960 0.4160 0.1397 1.0000 Uiso R . . . .
H362 H 1.1036 0.7307 0.4436 0.1397 1.0000 Uiso R . . . .
H363 H 1.1200 0.7213 0.3966 0.1397 1.0000 Uiso R . . . .
H371 H 1.0351 0.8509 0.4278 0.1635 1.0000 Uiso R . . . .
H372 H 1.0108 0.7933 0.4563 0.1635 1.0000 Uiso R . . . .
H373 H 0.9820 0.8164 0.4150 0.1635 1.0000 Uiso R . . . .
H421 H 0.1264 0.9310 0.6994 0.1026 0.351(7) Uiso R . P 3 1
H441 H 0.0552 1.0438 0.6053 0.1162 0.351(7) Uiso R . P 3 1
H461 H 0.1483 0.8774 0.5759 0.1079 0.351(7) Uiso R . P 3 1
H481 H -0.0006 1.1023 0.7016 0.1373 0.351(7) Uiso R . P 3 1
H482 H -0.0037 1.0241 0.6879 0.1373 0.351(7) Uiso R . P 3 1
H483 H 0.0011 1.0825 0.6538 0.1373 0.351(7) Uiso R . P 3 1
H491 H 0.0680 1.0651 0.7541 0.1339 0.351(7) Uiso R . P 3 1
H492 H 0.1165 1.0277 0.7348 0.1339 0.351(7) Uiso R . P 3 1
H493 H 0.0639 0.9873 0.7398 0.1339 0.351(7) Uiso R . P 3 1
H501 H 0.0889 1.1561 0.7000 0.1382 0.351(7) Uiso R . P 3 1
H502 H 0.1372 1.1175 0.6815 0.1382 0.351(7) Uiso R . P 3 1
H503 H 0.0894 1.1355 0.6524 0.1382 0.351(7) Uiso R . P 3 1
H521 H 0.0275 0.9893 0.4955 0.1232 0.351(7) Uiso R . P 3 1
H522 H 0.0139 1.0084 0.5420 0.1232 0.351(7) Uiso R . P 3 1
H523 H 0.0221 0.9305 0.5293 0.1232 0.351(7) Uiso R . P 3 1
H531 H 0.1181 0.9484 0.4781 0.1180 0.351(7) Uiso R . P 3 1
H532 H 0.1594 0.9409 0.5145 0.1180 0.351(7) Uiso R . P 3 1
H533 H 0.1116 0.8901 0.5121 0.1180 0.351(7) Uiso R . P 3 1
H541 H 0.1032 1.0727 0.5006 0.1195 0.351(7) Uiso R . P 3 1
H542 H 0.0886 1.0907 0.5471 0.1195 0.351(7) Uiso R . P 3 1
H543 H 0.1446 1.0635 0.5368 0.1195 0.351(7) Uiso R . P 3 1
H551 H 1.0701 0.5999 0.4386 0.1081 1.0000 Uiso R . . . .
H561 H 1.0354 0.6011 0.5086 0.1273 1.0000 Uiso R . . . .
H562 H 1.0418 0.6767 0.4913 0.1320 1.0000 Uiso R . . . .
H563 H 0.9867 0.6420 0.4917 0.1273 1.0000 Uiso R . . . .
H571 H 1.0234 0.5053 0.4583 0.1615 1.0000 Uiso R . . . .
H572 H 1.0200 0.5144 0.4094 0.1615 1.0000 Uiso R . . . .
H573 H 0.9727 0.5357 0.4374 0.1615 1.0000 Uiso R . . . .
H621 H 0.1999 0.6898 0.6490 0.0816 0.572(8) Uiso R . P 4 1
H641 H 0.0541 0.6066 0.6303 0.0874 0.572(8) Uiso R . P 4 1
H661 H 0.0722 0.8181 0.6411 0.0849 0.572(8) Uiso R . P 4 1
H681 H 0.2230 0.5124 0.6468 0.1065 0.572(8) Uiso R . P 4 1
H682 H 0.2199 0.5826 0.6718 0.1065 0.572(8) Uiso R . P 4 1
H683 H 0.2255 0.5835 0.6228 0.1065 0.572(8) Uiso R . P 4 1
H691 H 0.1475 0.4743 0.6011 0.1108 0.572(8) Uiso R . P 4 1
H692 H 0.0983 0.5225 0.5978 0.1108 0.572(8) Uiso R . P 4 1
H693 H 0.1510 0.5458 0.5777 0.1108 0.572(8) Uiso R . P 4 1
H701 H 0.1391 0.4745 0.6801 0.1099 0.572(8) Uiso R . P 4 1
H702 H 0.1370 0.5451 0.7046 0.1099 0.572(8) Uiso R . P 4 1
H703 H 0.0900 0.5226 0.6757 0.1099 0.572(8) Uiso R . P 4 1
H721 H -0.0706 0.6766 0.6071 0.1171 0.572(8) Uiso R . P 4 1
H722 H -0.0342 0.6377 0.6392 0.1171 0.572(8) Uiso R . P 4 1
H723 H -0.0192 0.6414 0.5916 0.1171 0.572(8) Uiso R . P 4 1
H731 H -0.0640 0.7828 0.6529 0.1084 0.572(8) Uiso R . P 4 1
H732 H -0.0091 0.8130 0.6650 0.1084 0.572(8) Uiso R . P 4 1
H733 H -0.0277 0.7425 0.6845 0.1084 0.572(8) Uiso R . P 4 1
H741 H -0.0416 0.7910 0.5764 0.1276 0.572(8) Uiso R . P 4 1
H742 H 0.0129 0.8211 0.5894 0.1276 0.572(8) Uiso R . P 4 1
H743 H 0.0094 0.7543 0.5613 0.1276 0.572(8) Uiso R . P 4 1
H751 H 0.9931 0.5857 0.3448 0.1268 0.892(10) Uiso R . P 6 1
H761 H 1.0788 0.5649 0.3594 0.1440 0.892(10) Uiso R . P 6 1
H762 H 1.0927 0.6351 0.3371 0.1440 0.892(10) Uiso R . P 6 1
H763 H 1.0721 0.5719 0.3106 0.1440 0.892(10) Uiso R . P 6 1
H771 H 0.9597 0.6847 0.3157 0.1316 0.892(10) Uiso R . P 6 1
H772 H 1.0167 0.7118 0.3096 0.1316 0.892(10) Uiso R . P 6 1
H773 H 0.9961 0.6486 0.2830 0.1316 0.892(10) Uiso R . P 6 1
H821 H 0.7633 0.7287 0.6336 0.0539 1.0000 Uiso R . . . .
H841 H 0.8450 0.8760 0.6994 0.0600 1.0000 Uiso R . . . .
H861 H 0.8046 0.9104 0.5771 0.0721 1.0000 Uiso R . . . .
H881 H 0.8216 0.6419 0.7231 0.0893 1.0000 Uiso R . . . .
H882 H 0.8575 0.6741 0.6886 0.0893 1.0000 Uiso R . . . .
H883 H 0.8002 0.6525 0.6772 0.0893 1.0000 Uiso R . . . .
H891 H 0.7461 0.7103 0.7515 0.0920 1.0000 Uiso R . . . .
H892 H 0.7350 0.7856 0.7347 0.0920 1.0000 Uiso R . . . .
H893 H 0.7253 0.7212 0.7054 0.0920 1.0000 Uiso R . . . .
H901 H 0.8369 0.7405 0.7709 0.0712 1.0000 Uiso R . . . .
H902 H 0.8280 0.8175 0.7563 0.0712 1.0000 Uiso R . . . .
H903 H 0.8744 0.7744 0.7382 0.0712 1.0000 Uiso R . . . .
H921 H 0.9265 1.0115 0.6140 0.1180 1.0000 Uiso R . . . .
H922 H 0.9296 0.9328 0.6265 0.1180 1.0000 Uiso R . . . .
H923 H 0.8996 0.9552 0.5856 0.1180 1.0000 Uiso R . . . .
H931 H 0.8376 1.0772 0.6188 0.1172 1.0000 Uiso R . . . .
H932 H 0.7881 1.0360 0.6329 0.1172 1.0000 Uiso R . . . .
H933 H 0.8134 1.0201 0.5893 0.1172 1.0000 Uiso R . . . .
H941 H 0.8875 1.0449 0.6841 0.0959 1.0000 Uiso R . . . .
H942 H 0.8925 0.9672 0.6984 0.0959 1.0000 Uiso R . . . .
H943 H 0.8384 1.0047 0.7000 0.0959 1.0000 Uiso R . . . .
H1031 H 0.5860 0.8146 0.5767 0.0631 1.0000 Uiso R . . . .
H1041 H 0.6739 0.8280 0.6097 0.0691 1.0000 Uiso R . . . .
H1081 H 0.8700 0.7879 0.5593 0.0723 1.0000 Uiso R . . . .
H1091 H 0.9119 0.7412 0.4940 0.0740 1.0000 Uiso R . . . .
H1131 H 0.8413 0.6625 0.3410 0.0686 1.0000 Uiso R . . . .
H1141 H 0.7544 0.6586 0.3055 0.0718 1.0000 Uiso R . . . .
H1181 H 0.5557 0.7006 0.3552 0.0651 1.0000 Uiso R . . . .
H1191 H 0.5144 0.7359 0.4234 0.0668 1.0000 Uiso R . . . .
H1221 H 0.6191 0.7809 0.3063 0.0590 1.0000 Uiso R . . . .
H1241 H 0.6045 0.6620 0.2009 0.0619 1.0000 Uiso R . . . .
H1261 H 0.6691 0.5785 0.3075 0.0574 1.0000 Uiso R . . . .
H1281 H 0.5671 0.8207 0.1639 0.1326 1.0000 Uiso R . . . .
H1282 H 0.6202 0.7812 0.1695 0.1326 1.0000 Uiso R . . . .
H1283 H 0.5677 0.7396 0.1691 0.1326 1.0000 Uiso R . . . .
H1291 H 0.5068 0.8316 0.2252 0.0823 1.0000 Uiso R . . . .
H1292 H 0.5202 0.7998 0.2694 0.0823 1.0000 Uiso R . . . .
H1293 H 0.5068 0.7508 0.2314 0.0823 1.0000 Uiso R . . . .
H1301 H 0.5886 0.8978 0.2235 0.1087 1.0000 Uiso R . . . .
H1302 H 0.6422 0.8602 0.2304 0.1087 1.0000 Uiso R . . . .
H1303 H 0.6036 0.8680 0.2679 0.1087 1.0000 Uiso R . . . .
H1321 H 0.6899 0.5073 0.1740 0.0873 0.258(7) Uiso R . P 5 1
H1322 H 0.7164 0.5710 0.1963 0.0873 0.258(7) Uiso R . P 5 1
H1323 H 0.6648 0.5814 0.1702 0.0873 0.258(7) Uiso R . P 5 1
H1331 H 0.6025 0.4636 0.1981 0.0943 0.258(7) Uiso R . P 5 1
H1332 H 0.5773 0.4993 0.2372 0.0943 0.258(7) Uiso R . P 5 1
H1333 H 0.5785 0.5383 0.1940 0.0943 0.258(7) Uiso R . P 5 1
H1341 H 0.6826 0.4442 0.2432 0.0940 0.258(7) Uiso R . P 5 1
H1342 H 0.7091 0.5087 0.2646 0.0940 0.258(7) Uiso R . P 5 1
H1343 H 0.6563 0.4801 0.2817 0.0940 0.258(7) Uiso R . P 5 1
H1441 H 0.4607 0.3747 0.5058 0.0646 1.0000 Uiso R . . . .
H1451 H 0.4996 0.3390 0.4433 0.0699 1.0000 Uiso R . . . .
H1471 H 0.5250 0.3675 0.3658 0.0781 1.0000 Uiso R . . . .
H1481 H 0.5269 0.4475 0.3120 0.0756 1.0000 Uiso R . . . .
H1501 H 0.5047 0.5700 0.2842 0.0879 1.0000 Uiso R . . . .
H1511 H 0.4642 0.6768 0.2947 0.0808 1.0000 Uiso R . . . .
H1561 H 0.4202 0.4113 0.5606 0.0591 1.0000 Uiso R . . . .
H1571 H 0.3850 0.4592 0.6231 0.0624 1.0000 Uiso R . . . .
H1591 H 0.3590 0.6425 0.5622 0.0644 1.0000 Uiso R . . . .
H1601 H 0.3947 0.5947 0.5002 0.0646 1.0000 Uiso R . . . .
H1621 H 0.3725 0.6781 0.6271 0.0886 0.551(5) Uiso R . P 1 1
H1622 H 0.3127 0.6671 0.6340 0.0886 0.551(5) Uiso R . P 1 1
H1631 H 0.3787 0.6476 0.7008 0.0977 0.551(5) Uiso R . P 1 1
H1632 H 0.3187 0.6619 0.7032 0.0977 0.551(5) Uiso R . P 1 1
H1641 H 0.3718 0.7570 0.7223 0.1159 0.551(5) Uiso R . P 1 1
H1642 H 0.3299 0.7762 0.6881 0.1159 0.551(5) Uiso R . P 1 1
H1651 H 0.4345 0.7415 0.6681 0.1272 0.551(5) Uiso R . P 1 1
H1652 H 0.3936 0.7858 0.6428 0.1272 0.551(5) Uiso R . P 1 1
H1661 H 0.4423 0.8357 0.7135 0.1382 0.551(5) Uiso R . P 1 1
H1662 H 0.4033 0.8801 0.6864 0.1382 0.551(5) Uiso R . P 1 1
H1671 H 0.5033 0.8404 0.6627 0.1388 0.551(5) Uiso R . P 1 1
H1672 H 0.4642 0.8675 0.6283 0.1388 0.551(5) Uiso R . P 1 1
H1701 H 0.4105 0.7092 0.4281 0.0769 1.0000 Uiso R . . . .
H1711 H 0.3684 0.8142 0.4460 0.0931 1.0000 Uiso R . . . .
H1731 H 0.3564 0.8605 0.3206 0.1239 1.0000 Uiso R . . . .
H1741 H 0.3996 0.7595 0.3043 0.1063 1.0000 Uiso R . . . .
H1761 H 0.3602 0.9462 0.4427 0.1500 0.551(5) Uiso R . P 1 1
H1762 H 0.3127 0.8964 0.4495 0.1500 0.551(5) Uiso R . P 1 1
H1771 H 0.3063 1.0308 0.4076 0.1766 0.551(5) Uiso R . P 1 1
H1772 H 0.2719 0.9889 0.4392 0.1766 0.551(5) Uiso R . P 1 1
H1781 H 0.3085 1.0852 0.4667 0.1880 0.551(5) Uiso R . P 1 1
H1782 H 0.3571 1.0397 0.4785 0.1880 0.551(5) Uiso R . P 1 1
H1791 H 0.3039 0.9848 0.5227 0.1793 0.551(5) Uiso R . P 1 1
H1792 H 0.2496 1.0082 0.5045 0.1793 0.551(5) Uiso R . P 1 1
H1801 H 0.2709 1.1189 0.5268 0.1586 0.551(5) Uiso R . P 1 1
H1802 H 0.2532 1.0691 0.5629 0.1586 0.551(5) Uiso R . P 1 1
H1811 H 0.3266 1.1367 0.5774 0.1431 0.551(5) Uiso R . P 1 1
H1812 H 0.3579 1.1037 0.5404 0.1431 0.551(5) Uiso R . P 1 1
H1831 H 0.4057 0.9442 0.6231 0.1494 0.551(5) Uiso R . P 1 1
H1851 H 0.5198 1.0663 0.6756 0.1226 0.551(5) Uiso R . P 1 1
H1861 H 0.4770 1.1672 0.6485 0.1157 0.551(5) Uiso R . P 1 1
H1871 H 0.3977 1.1552 0.6088 0.1442 0.551(5) Uiso R . P 1 1
H2621 H 0.3669 0.6813 0.6270 0.0877 0.449(5) Uiso R . P 1 -2
H2622 H 0.3087 0.6595 0.6199 0.0877 0.449(5) Uiso R . P 1 -2
H2631 H 0.2987 0.7170 0.6768 0.1005 0.449(5) Uiso R . P 1 -2
H2632 H 0.3019 0.6411 0.6947 0.1005 0.449(5) Uiso R . P 1 -2
H2641 H 0.3588 0.6885 0.7362 0.1068 0.449(5) Uiso R . P 1 -2
H2642 H 0.3968 0.6740 0.6990 0.1068 0.449(5) Uiso R . P 1 -2
H2651 H 0.3959 0.7920 0.7289 0.1117 0.449(5) Uiso R . P 1 -2
H2652 H 0.3514 0.7979 0.6950 0.1117 0.449(5) Uiso R . P 1 -2
H2661 H 0.4482 0.7591 0.6718 0.1106 0.449(5) Uiso R . P 1 -2
H2662 H 0.4035 0.7765 0.6395 0.1106 0.449(5) Uiso R . P 1 -2
H2671 H 0.4607 0.8711 0.6909 0.1192 0.449(5) Uiso R . P 1 -2
H2672 H 0.4084 0.8934 0.6687 0.1192 0.449(5) Uiso R . P 1 -2
H2761 H 0.3059 0.9873 0.4274 0.1308 0.449(5) Uiso R . P 1 -2
H2762 H 0.3071 0.9130 0.4475 0.1308 0.449(5) Uiso R . P 1 -2
H2771 H 0.3676 0.9778 0.4803 0.1347 0.449(5) Uiso R . P 1 -2
H2772 H 0.3932 0.9107 0.4617 0.1347 0.449(5) Uiso R . P 1 -2
H2781 H 0.3945 1.0422 0.4216 0.1365 0.449(5) Uiso R . P 1 -2
H2782 H 0.4261 0.9756 0.4095 0.1365 0.449(5) Uiso R . P 1 -2
H2791 H 0.4477 1.0461 0.4803 0.1255 0.449(5) Uiso R . P 1 -2
H2792 H 0.4840 1.0522 0.4412 0.1255 0.449(5) Uiso R . P 1 -2
H2801 H 0.4701 0.9361 0.4945 0.1281 0.449(5) Uiso R . P 1 -2
H2802 H 0.4993 0.9333 0.4515 0.1281 0.449(5) Uiso R . P 1 -2
H2811 H 0.5682 1.0015 0.4716 0.1361 0.449(5) Uiso R . P 1 -2
H2812 H 0.5562 0.9438 0.5049 0.1361 0.449(5) Uiso R . P 1 -2
H2831 H 0.5071 0.9172 0.5595 0.1511 0.449(5) Uiso R . P 1 -2
H2851 H 0.4622 0.9916 0.6740 0.1332 0.449(5) Uiso R . P 1 -2
H2861 H 0.4888 1.1056 0.6538 0.1880 0.449(5) Uiso R . P 1 -2
H2871 H 0.5250 1.1241 0.5860 0.1348 0.449(5) Uiso R . P 1 -2
H3011 H 0.7027 0.5969 0.5097 0.0655 1.0000 Uiso R . . . .
H3021 H 0.7365 0.5707 0.4310 0.0741 1.0000 Uiso R . . . .
H3022 H 0.7630 0.5459 0.4730 0.0741 1.0000 Uiso R . . . .
H3023 H 0.7079 0.5175 0.4600 0.0741 1.0000 Uiso R . . . .
H3031 H 0.6849 0.5172 0.5638 0.0808 1.0000 Uiso R . . . .
H3041 H 0.6785 0.6531 0.5880 0.0832 1.0000 Uiso R . . . .
H3042 H 0.6821 0.5902 0.6192 0.0832 1.0000 Uiso R . . . .
H3043 H 0.6323 0.6000 0.5908 0.0832 1.0000 Uiso R . . . .
H3051 H 0.6339 0.4243 0.5821 0.0869 1.0000 Uiso R . . . .
H3071 H 0.7321 0.3789 0.5528 0.1030 0.232(15) Uiso R . P 7 2
H3072 H 0.7050 0.3630 0.5957 0.1030 0.232(15) Uiso R . P 7 2
H3073 H 0.6848 0.3275 0.5542 0.1030 0.232(15) Uiso R . P 7 2
H3081 H 0.8379 0.6341 0.5598 0.1654 0.531(7) Uiso R . P . .
H3082 H 0.7944 0.5815 0.5457 0.1654 0.531(7) Uiso R . P . .
H3281 H 0.3563 1.0046 0.7319 0.1307 0.197(8) Uiso R . P 2 2
H3282 H 0.3562 0.9237 0.7258 0.1307 0.197(8) Uiso R . P 2 2
H3283 H 0.3196 0.9706 0.6980 0.1307 0.197(8) Uiso R . P 2 2
H3291 H 0.3316 0.9939 0.8081 0.1279 0.197(8) Uiso R . P 2 2
H3292 H 0.2832 0.9493 0.8210 0.1279 0.197(8) Uiso R . P 2 2
H3293 H 0.3317 0.9133 0.8009 0.1279 0.197(8) Uiso R . P 2 2
H3301 H 0.2774 1.0675 0.7589 0.1300 0.197(8) Uiso R . P 2 2
H3302 H 0.2297 1.0220 0.7723 0.1300 0.197(8) Uiso R . P 2 2
H3303 H 0.2416 1.0328 0.7245 0.1300 0.197(8) Uiso R . P 2 2
H3321 H 0.6441 0.5035 0.1649 0.0986 0.742(7) Uiso R . P 5 2
H3322 H 0.6608 0.5817 0.1682 0.0986 0.742(7) Uiso R . P 5 2
H3323 H 0.6026 0.5605 0.1755 0.0986 0.742(7) Uiso R . P 5 2
H3331 H 0.6187 0.4390 0.2307 0.0985 0.742(7) Uiso R . P 5 2
H3332 H 0.6204 0.4777 0.2741 0.0985 0.742(7) Uiso R . P 5 2
H3333 H 0.5776 0.4969 0.2405 0.0985 0.742(7) Uiso R . P 5 2
H3341 H 0.7121 0.4728 0.2196 0.1033 0.742(7) Uiso R . P 5 2
H3342 H 0.7280 0.5514 0.2222 0.1033 0.742(7) Uiso R . P 5 2
H3343 H 0.7126 0.5110 0.2631 0.1033 0.742(7) Uiso R . P 5 2
H3421 H 0.1226 0.9152 0.6997 0.1026 0.649(7) Uiso R . P 3 2
H3441 H 0.0692 1.0526 0.6103 0.1162 0.649(7) Uiso R . P 3 2
H3461 H 0.1600 0.8870 0.5758 0.1079 0.649(7) Uiso R . P 3 2
H3481 H 0.0030 1.0055 0.7374 0.1165 0.649(7) Uiso R . P 3 2
H3482 H 0.0409 0.9435 0.7284 0.1165 0.649(7) Uiso R . P 3 2
H3483 H -0.0022 0.9635 0.6953 0.1165 0.649(7) Uiso R . P 3 2
H3491 H 0.0815 1.0815 0.7493 0.1195 0.649(7) Uiso R . P 3 2
H3492 H 0.1235 1.0873 0.7141 0.1195 0.649(7) Uiso R . P 3 2
H3493 H 0.1184 1.0185 0.7402 0.1195 0.649(7) Uiso R . P 3 2
H3501 H 0.0127 1.1170 0.6964 0.1121 0.649(7) Uiso R . P 3 2
H3502 H 0.0556 1.1224 0.6618 0.1121 0.649(7) Uiso R . P 3 2
H3503 H 0.0074 1.0736 0.6548 0.1121 0.649(7) Uiso R . P 3 2
H3521 H 0.0848 0.9478 0.4830 0.1702 0.649(7) Uiso R . P 3 2
H3522 H 0.0532 0.9267 0.5229 0.1702 0.649(7) Uiso R . P 3 2
H3523 H 0.1083 0.8943 0.5152 0.1702 0.649(7) Uiso R . P 3 2
H3531 H 0.1659 1.0190 0.4939 0.1737 0.649(7) Uiso R . P 3 2
H3532 H 0.1834 1.0429 0.5390 0.1737 0.649(7) Uiso R . P 3 2
H3533 H 0.1884 0.9646 0.5260 0.1737 0.649(7) Uiso R . P 3 2
H3541 H 0.0778 1.0740 0.5033 0.1686 0.649(7) Uiso R . P 3 2
H3542 H 0.0964 1.0972 0.5482 0.1686 0.649(7) Uiso R . P 3 2
H3543 H 0.0463 1.0513 0.5430 0.1686 0.649(7) Uiso R . P 3 2
H3621 H 0.2051 0.6893 0.6416 0.0816 0.428(8) Uiso R . P 4 2
H3641 H 0.0656 0.5852 0.6464 0.0874 0.428(8) Uiso R . P 4 2
H3661 H 0.0681 0.7987 0.6497 0.0849 0.428(8) Uiso R . P 4 2
H3681 H 0.2413 0.5146 0.6426 0.0902 0.428(8) Uiso R . P 4 2
H3682 H 0.2368 0.5865 0.6654 0.0902 0.428(8) Uiso R . P 4 2
H3683 H 0.2343 0.5828 0.6162 0.0902 0.428(8) Uiso R . P 4 2
H3691 H 0.1612 0.4635 0.6078 0.0888 0.428(8) Uiso R . P 4 2
H3692 H 0.1085 0.5047 0.6085 0.0888 0.428(8) Uiso R . P 4 2
H3693 H 0.1552 0.5324 0.5819 0.0888 0.428(8) Uiso R . P 4 2
H3701 H 0.1677 0.4696 0.6869 0.0828 0.428(8) Uiso R . P 4 2
H3702 H 0.1641 0.5422 0.7092 0.0828 0.428(8) Uiso R . P 4 2
H3703 H 0.1149 0.5107 0.6865 0.0828 0.428(8) Uiso R . P 4 2
H3721 H -0.0669 0.6348 0.6479 0.1097 0.428(8) Uiso R . P 4 2
H3722 H -0.0184 0.6031 0.6714 0.1097 0.428(8) Uiso R . P 4 2
H3723 H -0.0193 0.6075 0.6222 0.1097 0.428(8) Uiso R . P 4 2
H3731 H -0.0568 0.7478 0.6871 0.1155 0.428(8) Uiso R . P 4 2
H3732 H -0.0032 0.7870 0.6878 0.1155 0.428(8) Uiso R . P 4 2
H3733 H -0.0084 0.7147 0.7101 0.1155 0.428(8) Uiso R . P 4 2
H3741 H -0.0579 0.7472 0.6081 0.1203 0.428(8) Uiso R . P 4 2
H3742 H -0.0043 0.7863 0.6097 0.1203 0.428(8) Uiso R . P 4 2
H3743 H -0.0104 0.7184 0.5829 0.1203 0.428(8) Uiso R . P 4 2
H3751 H 0.9854 0.6477 0.3327 0.1268 0.108(10) Uiso R . P 6 2
H3761 H 1.0572 0.6391 0.2907 0.1262 0.108(10) Uiso R . P 6 2
H3762 H 1.0885 0.6566 0.3320 0.1262 0.108(10) Uiso R . P 6 2
H3763 H 1.0479 0.7100 0.3138 0.1262 0.108(10) Uiso R . P 6 2
H3771 H 1.0241 0.5293 0.3183 0.1296 0.108(10) Uiso R . P 6 2
H3772 H 1.0500 0.5322 0.3631 0.1296 0.108(10) Uiso R . P 6 2
H3773 H 0.9892 0.5303 0.3584 0.1296 0.108(10) Uiso R . P 6 2
H3061 H 0.6845 0.3432 0.5997 0.1223 0.768(15) Uiso R . P 7 1
H3062 H 0.6969 0.4094 0.6268 0.1223 0.768(15) Uiso R . P 7 1
H3063 H 0.7334 0.3887 0.5896 0.1223 0.768(15) Uiso R . P 7 1

loop_
_atom_site_aniso_label
_atom_site_aniso_U_11
_atom_site_aniso_U_22
_atom_site_aniso_U_33
_atom_site_aniso_U_23
_atom_site_aniso_U_13
_atom_site_aniso_U_12
Zn1 0.0342(3) 0.0609(3) 0.0303(2) 0.00233(17) -0.00108(17) -0.00333(18)
C1 0.032(2) 0.084(4) 0.075(3) 0.004(3) 0.010(2) 0.003(2)
C2 0.040(2) 0.083(4) 0.083(4) 0.017(3) 0.011(2) 0.008(2)
C3 0.035(2) 0.099(4) 0.092(4) 0.028(3) 0.010(2) 0.004(2)
C4 0.041(2) 0.098(4) 0.089(4) 0.027(3) 0.015(2) 0.005(3)
C5 0.040(2) 0.097(4) 0.076(3) 0.026(3) 0.006(2) 0.002(2)
C6 0.045(2) 0.086(4) 0.055(3) 0.015(2) 0.007(2) -0.001(2)
C7 0.042(2) 0.082(3) 0.051(2) 0.005(2) 0.0047(18) -0.003(2)
C8 0.039(2) 0.076(3) 0.045(2) -0.0039(19) 0.0063(17) -0.0087(19)
C9 0.044(2) 0.066(3) 0.039(2) -0.0035(17) 0.0045(16) -0.0062(19)
C10 0.0367(19) 0.060(2) 0.0383(19) -0.0022(17) 0.0033(15) -0.0056(17)
C11 0.036(2) 0.080(3) 0.051(2) 0.016(2) -0.0028(17) 0.000(2)
C12 0.038(2) 0.082(3) 0.058(3) 0.011(2) -0.0022(19) 0.002(2)
C13 0.038(2) 0.086(4) 0.087(4) 0.014(3) 0.007(2) 0.008(2)
Si14 0.0435(7) 0.0895(11) 0.0960(12) 0.0038(9) 0.0091(7) 0.0107(7)
C15 0.054(2) 0.055(2) 0.042(2) 0.0017(17) -0.0124(18) -0.0079(18)
C16 0.040(2) 0.070(3) 0.0343(18) 0.0055(17) -0.0028(15) 0.0085(18)
C21 0.037(2) 0.063(3) 0.086(4) -0.001(2) 0.006(2) -0.0039(19)
C22 0.059(3) 0.073(4) 0.100(5) 0.016(3) -0.013(3) -0.008(3)
C23 0.084(3) 0.071(3) 0.120(4) 0.001(3) -0.028(3) -0.009(3)
C24 0.075(4) 0.085(4) 0.067(3) -0.018(3) -0.007(3) -0.003(3)
C25 0.060(3) 0.061(3) 0.068(3) -0.008(2) 0.012(2) 0.002(2)
C26 0.043(2) 0.063(3) 0.073(3) -0.010(2) 0.014(2) -0.0038(19)
C27 0.096(3) 0.080(3) 0.126(4) 0.002(3) -0.031(3) -0.016(2)
C28 0.116(5) 0.093(5) 0.131(5) 0.011(4) -0.036(4) -0.032(4)
C29 0.085(4) 0.085(4) 0.117(5) -0.001(4) -0.030(4) -0.023(3)
C30 0.090(4) 0.078(4) 0.136(5) -0.003(4) -0.045(4) 0.004(3)
C31 0.069(3) 0.077(4) 0.064(3) -0.013(3) 0.021(3) 0.000(3)
C32 0.079(4) 0.077(4) 0.072(3) 0.000(3) 0.028(3) 0.001(3)
C33 0.099(5) 0.096(5) 0.064(4) -0.005(3) 0.008(3) 0.010(4)
C34 0.074(4) 0.092(5) 0.084(4) 0.003(3) 0.024(3) 0.001(3)
C35 0.058(3) 0.124(6) 0.100(5) 0.034(5) 0.012(3) -0.007(4)
C36 0.067(4) 0.122(6) 0.122(6) 0.029(5) 0.017(4) -0.023(4)
C37 0.126(8) 0.090(6) 0.144(8) 0.006(5) 0.011(6) -0.014(5)
C41 0.0447(19) 0.097(3) 0.099(2) -0.001(2) 0.0032(19) 0.0089(19)
C42 0.0484(19) 0.097(3) 0.101(3) -0.003(2) 0.0035(19) 0.0076(19)
C43 0.059(2) 0.100(3) 0.109(2) -0.007(2) 0.000(2) 0.0124(19)
C44 0.068(2) 0.103(3) 0.111(3) 0.000(2) -0.008(2) 0.015(2)
C45 0.072(3) 0.106(3) 0.108(2) 0.002(2) -0.008(2) 0.015(2)
C46 0.058(2) 0.102(3) 0.102(2) 0.001(2) -0.002(2) 0.013(2)
C47 0.072(5) 0.115(5) 0.128(5) -0.018(4) 0.001(5) 0.014(4)
C48 0.072(6) 0.120(7) 0.132(7) -0.018(7) -0.002(6) 0.012(6)
C49 0.078(7) 0.117(7) 0.133(7) -0.017(6) 0.007(7) 0.008(6)
C50 0.076(6) 0.121(7) 0.133(7) -0.019(6) -0.004(6) 0.010(6)
C51 0.075(5) 0.113(5) 0.107(4) 0.000(4) -0.004(4) 0.013(4)
C52 0.080(6) 0.119(7) 0.108(7) -0.002(6) -0.003(6) 0.010(6)
C53 0.076(6) 0.112(7) 0.103(6) 0.004(6) -0.001(6) 0.012(6)
C54 0.076(6) 0.112(6) 0.109(7) 0.002(6) -0.003(6) 0.015(6)
C55 0.057(3) 0.088(4) 0.118(6) 0.016(4) -0.017(3) 0.002(3)
C56 0.084(5) 0.139(7) 0.084(5) 0.026(5) -0.010(4) -0.018(5)
C57 0.114(7) 0.079(5) 0.203(11) 0.015(6) -0.056(7) 0.003(5)
C61 0.0350(16) 0.090(3) 0.073(2) -0.019(2) 0.0122(16) -0.0027(18)
C62 0.0365(17) 0.089(3) 0.072(2) -0.0185(19) 0.0118(16) -0.0031(18)
C63 0.041(2) 0.089(3) 0.077(2) -0.0223(19) 0.0115(17) -0.0040(18)
C64 0.040(2) 0.091(3) 0.082(3) -0.024(2) 0.010(2) -0.004(2)
C65 0.0377(17) 0.094(3) 0.088(3) -0.022(2) 0.009(2) -0.0027(19)
C66 0.0361(16) 0.093(3) 0.081(2) -0.019(2) 0.0102(18) -0.002(2)
C67 0.062(4) 0.090(4) 0.098(4) -0.027(3) 0.010(3) -0.003(3)
C68 0.068(5) 0.091(5) 0.110(6) -0.019(5) 0.011(5) -0.005(5)
C69 0.072(6) 0.097(6) 0.101(6) -0.033(5) 0.000(5) 0.002(5)
C70 0.077(6) 0.094(5) 0.107(6) -0.023(5) 0.013(5) -0.006(5)
C71 0.045(3) 0.108(4) 0.118(5) -0.019(4) -0.008(3) -0.001(3)
C72 0.049(4) 0.107(6) 0.129(6) -0.022(5) -0.009(4) -0.002(4)
C73 0.036(4) 0.106(6) 0.124(6) -0.016(5) -0.001(4) 0.004(4)
C74 0.056(4) 0.116(6) 0.127(6) -0.009(5) -0.008(5) -0.002(4)
C75 0.081(3) 0.127(4) 0.106(3) -0.009(3) 0.004(3) 0.020(3)
C76 0.093(4) 0.137(6) 0.122(5) -0.020(5) 0.019(4) 0.021(4)
C77 0.089(4) 0.148(6) 0.085(4) -0.016(4) 0.007(4) 0.028(4)
C81 0.058(3) 0.054(3) 0.044(2) -0.0002(18) -0.0147(18) -0.0026(19)
C82 0.043(2) 0.054(2) 0.041(2) -0.0004(16) -0.0049(16) -0.0022(17)
C83 0.0359(18) 0.054(2) 0.042(2) -0.0009(16) -0.0031(15) -0.0008(16)
C84 0.045(2) 0.063(3) 0.043(2) -0.0037(18) -0.0103(16) -0.0047(19)
C85 0.065(3) 0.056(3) 0.050(2) -0.0055(19) -0.011(2) -0.005(2)
C86 0.078(3) 0.056(3) 0.047(2) 0.0006(19) -0.012(2) -0.011(2)
C87 0.047(2) 0.071(3) 0.038(2) 0.0039(19) -0.0028(16) -0.001(2)
C88 0.095(4) 0.066(3) 0.058(3) 0.010(2) -0.006(3) 0.006(3)
C89 0.055(3) 0.118(5) 0.049(3) -0.001(3) 0.005(2) -0.029(3)
C90 0.046(2) 0.093(4) 0.036(2) 0.006(2) -0.0030(17) -0.009(2)
C91 0.098(4) 0.066(3) 0.063(3) 0.000(3) -0.010(3) -0.026(3)
C92 0.108(5) 0.100(5) 0.082(4) -0.010(4) 0.001(4) -0.050(4)
C93 0.131(6) 0.069(4) 0.083(4) 0.000(3) -0.031(4) -0.020(4)
C94 0.090(4) 0.065(3) 0.081(4) -0.011(3) -0.020(3) -0.018(3)
N101 0.0462(18) 0.0516(19) 0.0324(15) -0.0018(13) -0.0023(13) -0.0063(14)
C102 0.049(2) 0.053(2) 0.038(2) -0.0017(16) 0.0022(16) -0.0066(17)
C103 0.053(2) 0.066(3) 0.038(2) -0.0088(18) 0.0030(17) -0.002(2)
C104 0.067(3) 0.064(3) 0.037(2) -0.0094(18) -0.0044(19) -0.002(2)
C105 0.054(2) 0.059(3) 0.0362(19) 0.0022(16) -0.0076(17) -0.0057(19)
N106 0.0408(17) 0.055(2) 0.0429(17) 0.0055(15) -0.0069(14) -0.0009(15)
C107 0.045(2) 0.059(3) 0.046(2) 0.0051(18) -0.0129(17) -0.0045(18)
C108 0.050(3) 0.078(3) 0.056(3) -0.001(2) -0.017(2) -0.001(2)
C109 0.038(2) 0.080(3) 0.070(3) 0.010(3) -0.014(2) -0.004(2)
C110 0.039(2) 0.063(3) 0.049(2) 0.0094(19) -0.0076(17) -0.0021(17)
N111 0.0366(16) 0.072(2) 0.0330(15) 0.0043(15) -0.0011(12) 0.0026(15)
C112 0.0351(19) 0.079(3) 0.042(2) 0.014(2) 0.0009(16) 0.0050(19)
C113 0.038(2) 0.098(4) 0.040(2) 0.008(2) 0.0070(16) 0.011(2)
C114 0.049(2) 0.110(4) 0.0291(18) 0.008(2) 0.0069(16) 0.018(3)
C115 0.042(2) 0.079(3) 0.0316(18) 0.0076(18) 0.0012(15) 0.008(2)
N116 0.0352(16) 0.058(2) 0.0347(15) 0.0011(13) -0.0028(12) -0.0031(13)
C117 0.0382(19) 0.063(3) 0.0321(17) -0.0013(16) 0.0004(14) -0.0006(16)
C118 0.036(2) 0.092(4) 0.038(2) -0.009(2) -0.0021(16) -0.002(2)
C119 0.0323(18) 0.092(3) 0.038(2) -0.009(2) 0.0065(15) -0.0051(19)
C120 0.0358(18) 0.063(3) 0.0393(19) -0.0042(17) 0.0021(15) -0.0068(17)
C121 0.0370(18) 0.071(3) 0.0310(17) 0.0018(17) 0.0017(14) 0.0098(18)
C122 0.041(2) 0.066(3) 0.0381(19) 0.0003(18) 0.0000(15) 0.0066(18)
C123 0.0389(19) 0.069(3) 0.0379(19) 0.0080(18) -0.0030(15) 0.0041(18)
C124 0.054(2) 0.077(3) 0.0317(18) 0.0025(19) -0.0026(16) 0.004(2)
C125 0.074(3) 0.067(2) 0.0320(17) 0.0010(16) 0.0068(17) 0.007(2)
C126 0.049(2) 0.069(3) 0.0359(19) 0.0027(18) 0.0032(16) 0.015(2)
C127 0.046(2) 0.068(3) 0.046(2) 0.0118(19) -0.0020(18) 0.0078(19)
C128 0.108(5) 0.136(7) 0.062(4) 0.038(4) 0.018(4) 0.059(5)
C129 0.046(2) 0.080(4) 0.072(3) 0.017(3) -0.002(2) 0.009(2)
C130 0.063(3) 0.080(4) 0.134(6) 0.024(4) -0.019(4) -0.005(3)
C131 0.098(3) 0.071(2) 0.0433(18) -0.0018(16) 0.0118(19) 0.009(2)
C132 0.103(6) 0.075(5) 0.047(5) -0.001(5) 0.015(4) 0.010(5)
C133 0.102(5) 0.075(6) 0.058(5) -0.003(5) 0.009(5) 0.004(5)
C134 0.108(6) 0.073(5) 0.051(5) -0.003(4) 0.008(5) 0.011(5)
C141 0.041(2) 0.069(3) 0.048(2) -0.0065(19) -0.0039(17) -0.0141(19)
N142 0.0427(17) 0.061(2) 0.0454(18) -0.0011(16) -0.0031(14) -0.0155(16)
C143 0.0394(19) 0.063(3) 0.050(2) -0.0055(19) -0.0026(16) -0.0118(18)
C144 0.049(2) 0.059(3) 0.057(2) 0.000(2) 0.0013(19) -0.009(2)
C145 0.049(2) 0.062(3) 0.067(3) -0.007(2) -0.004(2) -0.009(2)
C146 0.039(2) 0.067(3) 0.057(3) -0.008(2) 0.0005(18) -0.0120(19)
C147 0.048(2) 0.085(4) 0.061(3) -0.025(3) -0.002(2) -0.016(2)
C148 0.053(3) 0.093(4) 0.052(3) -0.022(3) 0.003(2) -0.024(3)
C149 0.051(2) 0.089(4) 0.045(2) -0.006(2) -0.0068(18) -0.030(2)
C150 0.066(3) 0.103(5) 0.042(2) 0.003(3) -0.002(2) -0.032(3)
C151 0.065(3) 0.096(4) 0.044(2) 0.013(2) -0.012(2) -0.040(3)
C152 0.059(3) 0.077(3) 0.048(2) 0.013(2) -0.014(2) -0.030(2)
N153 0.0486(19) 0.078(3) 0.0414(18) 0.0068(17) -0.0107(15) -0.0235(19)
C154 0.042(2) 0.068(3) 0.048(2) -0.0015(19) -0.0046(17) -0.020(2)
C155 0.039(2) 0.065(3) 0.050(2) -0.0014(19) -0.0017(17) -0.0142(19)
C156 0.049(2) 0.051(2) 0.050(2) -0.0016(18) -0.0017(17) -0.0111(18)
C157 0.049(2) 0.064(3) 0.042(2) 0.0035(18) -0.0005(17) -0.016(2)
C158 0.048(2) 0.066(3) 0.048(2) -0.007(2) 0.0013(18) -0.010(2)
C159 0.051(2) 0.053(3) 0.058(3) -0.0060(19) -0.0028(19) 0.0001(19)
C160 0.045(2) 0.066(3) 0.049(2) 0.006(2) -0.0006(17) -0.0023(19)
O161 0.0635(19) 0.0646(19) 0.0552(17) -0.0068(15) 0.0072(15) -0.0037(15)
C162 0.080(5) 0.068(4) 0.067(4) -0.009(4) 0.002(4) -0.003(4)
C163 0.086(5) 0.068(4) 0.064(4) -0.010(4) -0.018(4) 0.001(4)
C164 0.116(6) 0.070(5) 0.075(5) 0.000(4) -0.030(4) 0.014(4)
C165 0.117(7) 0.087(5) 0.089(5) 0.006(5) -0.030(5) 0.021(5)
C166 0.131(6) 0.093(5) 0.099(6) 0.008(5) -0.042(5) 0.024(5)
C167 0.135(6) 0.084(5) 0.102(6) 0.009(5) -0.044(5) 0.022(5)
O168 0.143(6) 0.082(4) 0.118(5) 0.005(4) -0.043(4) 0.022(4)
C169 0.065(3) 0.085(4) 0.053(3) 0.020(2) -0.021(2) -0.036(3)
C170 0.062(3) 0.068(3) 0.073(3) 0.022(3) -0.019(3) -0.018(3)
C171 0.075(4) 0.080(4) 0.068(3) 0.009(3) -0.013(3) -0.018(3)
C172 0.081(4) 0.060(3) 0.092(4) 0.017(3) -0.027(3) -0.012(3)
C173 0.131(7) 0.091(5) 0.081(4) 0.030(4) -0.054(4) -0.017(4)
C174 0.115(6) 0.075(4) 0.067(4) 0.018(3) -0.032(4) -0.016(4)
O175 0.106(3) 0.083(3) 0.110(3) 0.019(2) -0.026(3) -0.008(3)
C176 0.126(6) 0.094(5) 0.126(5) 0.019(5) -0.007(5) 0.010(5)
C177 0.157(7) 0.106(6) 0.153(7) 0.020(6) -0.006(6) 0.025(6)
C178 0.175(8) 0.112(6) 0.168(7) 0.010(6) -0.012(7) 0.026(6)
C179 0.177(8) 0.107(6) 0.163(7) 0.004(6) -0.016(7) 0.027(6)
C180 0.172(7) 0.086(6) 0.155(7) 0.011(5) -0.024(6) 0.032(6)
C181 0.161(7) 0.056(5) 0.151(6) 0.007(5) -0.018(6) 0.021(5)
O182 0.143(6) 0.064(4) 0.105(5) -0.005(3) -0.040(4) 0.020(4)
C183 0.138(6) 0.077(5) 0.093(5) -0.003(4) -0.041(5) 0.016(5)
C184 0.136(5) 0.084(4) 0.098(5) 0.002(4) -0.039(4) 0.023(4)
C185 0.133(6) 0.080(5) 0.079(5) -0.011(4) -0.041(5) 0.025(4)
C186 0.127(6) 0.074(5) 0.075(5) -0.007(4) -0.028(4) 0.022(4)
C187 0.132(6) 0.070(4) 0.073(5) -0.008(4) -0.029(4) 0.019(4)
C188 0.136(5) 0.072(4) 0.085(4) -0.005(4) -0.035(4) 0.015(4)
C262 0.079(5) 0.067(4) 0.058(4) -0.012(4) 0.012(4) -0.004(4)
C263 0.082(5) 0.080(5) 0.066(5) -0.012(4) 0.013(4) -0.005(5)
C264 0.081(5) 0.087(5) 0.075(5) -0.014(5) 0.010(5) -0.007(5)
C265 0.080(6) 0.088(6) 0.085(6) -0.015(5) 0.005(5) -0.009(5)
C266 0.075(6) 0.083(6) 0.096(6) -0.006(5) 0.000(5) -0.011(5)
C267 0.083(6) 0.084(5) 0.107(6) -0.003(5) -0.005(5) -0.015(5)
O268 0.094(5) 0.075(4) 0.121(6) 0.002(4) -0.004(5) -0.016(4)
C276 0.099(5) 0.091(5) 0.114(5) 0.011(5) -0.011(5) 0.000(5)
C277 0.098(6) 0.092(6) 0.110(6) 0.008(5) -0.007(5) 0.004(5)
C278 0.102(6) 0.086(6) 0.110(6) 0.004(5) 0.000(5) 0.004(5)
C279 0.094(6) 0.079(6) 0.108(6) 0.011(5) 0.006(5) 0.002(5)
C280 0.091(6) 0.082(5) 0.114(6) -0.002(5) 0.006(6) 0.011(5)
C281 0.090(6) 0.079(5) 0.120(6) -0.004(5) 0.004(6) 0.007(5)
O282 0.097(5) 0.075(5) 0.130(6) -0.008(4) -0.010(5) -0.001(5)
C283 0.096(6) 0.060(5) 0.125(6) -0.004(5) -0.021(5) -0.011(4)
C284 0.100(5) 0.065(4) 0.127(6) -0.004(4) -0.014(5) -0.011(4)
C285 0.112(6) 0.072(5) 0.129(7) -0.004(5) -0.002(6) -0.005(5)
C286 0.115(6) 0.071(5) 0.131(7) -0.007(5) -0.005(6) -0.015(5)
C287 0.106(6) 0.063(5) 0.130(6) -0.013(5) -0.009(6) -0.022(5)
C288 0.095(5) 0.060(4) 0.130(6) -0.010(4) -0.016(5) -0.013(4)
O301 0.0619(19) 0.0577(18) 0.0441(15) 0.0010(13) 0.0058(13) -0.0045(14)
C302 0.053(3) 0.059(3) 0.072(3) -0.005(2) 0.001(2) 0.000(2)
O303 0.064(2) 0.074(2) 0.066(2) 0.0209(18) 0.0075(17) -0.0006(17)
C304 0.063(3) 0.087(4) 0.054(3) 0.009(2) 0.002(2) -0.019(3)
O305 0.0538(19) 0.093(3) 0.072(2) 0.019(2) -0.0032(17) -0.0056(18)
C306 0.061(4) 0.119(6) 0.125(8) 0.060(6) -0.024(5) -0.023(4)
C307 0.061(4) 0.119(6) 0.125(8) 0.060(6) -0.024(5) -0.023(4)
C308 0.069(5) 0.192(8) 0.115(6) -0.001(6) -0.015(5) 0.046(6)
Cl309 0.124(4) 0.255(7) 0.096(3) -0.048(4) -0.020(3) 0.015(4)
Cl310 0.077(2) 0.147(4) 0.119(3) 0.014(3) -0.0020(19) 0.026(2)
C328 0.099(6) 0.081(6) 0.128(6) 0.000(6) -0.027(5) -0.018(6)
C329 0.098(6) 0.081(6) 0.125(6) -0.001(6) -0.027(6) -0.017(6)
C330 0.097(6) 0.080(5) 0.127(7) -0.001(6) -0.029(6) -0.016(5)
C332 0.122(5) 0.074(4) 0.043(3) -0.002(3) 0.009(3) 0.007(4)
C333 0.122(5) 0.076(4) 0.053(3) -0.001(3) 0.018(3) -0.001(4)
C334 0.106(4) 0.088(4) 0.072(4) -0.011(3) 0.012(4) 0.027(4)
C341 0.0447(19) 0.097(3) 0.099(2) -0.001(2) 0.0032(19) 0.0089(19)
C342 0.0484(19) 0.097(3) 0.101(3) -0.003(2) 0.0035(19) 0.0076(19)
C343 0.059(2) 0.100(3) 0.109(2) -0.007(2) 0.000(2) 0.0124(19)
C344 0.068(2) 0.103(3) 0.111(3) 0.000(2) -0.008(2) 0.015(2)
C345 0.072(3) 0.106(3) 0.108(2) 0.002(2) -0.008(2) 0.015(2)
C346 0.058(2) 0.102(3) 0.102(2) 0.001(2) -0.002(2) 0.013(2)
C347 0.064(3) 0.102(4) 0.104(4) -0.013(3) 0.005(3) 0.011(3)
C348 0.064(4) 0.108(5) 0.098(5) -0.015(4) 0.007(4) 0.010(4)
C349 0.073(4) 0.103(5) 0.106(5) -0.019(5) 0.005(4) 0.005(4)
C350 0.066(4) 0.098(5) 0.099(5) -0.014(4) 0.005(4) 0.009(4)
C351 0.136(5) 0.134(5) 0.121(4) 0.009(4) -0.028(4) 0.020(4)
C352 0.148(7) 0.140(6) 0.129(6) 0.007(5) -0.036(6) 0.021(6)
C353 0.153(6) 0.144(7) 0.128(6) 0.007(6) -0.021(6) 0.011(6)
C354 0.147(7) 0.141(6) 0.129(6) 0.015(6) -0.033(6) 0.025(6)
C361 0.0350(16) 0.090(3) 0.073(2) -0.019(2) 0.0122(16) -0.0027(18)
C362 0.0365(17) 0.089(3) 0.072(2) -0.0185(19) 0.0118(16) -0.0031(18)
C363 0.041(2) 0.089(3) 0.077(2) -0.0223(19) 0.0115(17) -0.0040(18)
C364 0.040(2) 0.091(3) 0.082(3) -0.024(2) 0.010(2) -0.004(2)
C365 0.0377(17) 0.094(3) 0.088(3) -0.022(2) 0.009(2) -0.0027(19)
C366 0.0361(16) 0.093(3) 0.081(2) -0.019(2) 0.0102(18) -0.002(2)
C367 0.040(4) 0.088(4) 0.074(4) -0.017(3) 0.008(3) 0.000(3)
C368 0.039(4) 0.092(6) 0.085(6) -0.009(5) 0.007(5) 0.008(5)
C369 0.050(5) 0.090(6) 0.073(5) -0.017(5) 0.001(4) 0.007(5)
C370 0.041(5) 0.091(6) 0.076(5) -0.013(5) 0.005(4) -0.002(5)
C371 0.040(3) 0.109(5) 0.118(5) -0.022(4) 0.009(4) -0.004(4)
C372 0.042(4) 0.112(6) 0.126(7) -0.024(6) 0.012(5) -0.007(5)
C373 0.050(5) 0.118(7) 0.126(7) -0.026(6) 0.011(5) 0.001(5)
C374 0.054(5) 0.123(7) 0.129(7) -0.017(6) 0.000(5) -0.001(5)
C375 0.081(3) 0.127(4) 0.106(3) -0.009(3) 0.004(3) 0.020(3)
C376 0.081(7) 0.128(8) 0.108(7) -0.008(7) 0.003(6) 0.019(7)
C377 0.085(7) 0.127(6) 0.110(7) -0.008(7) 0.002(7) 0.016(7)

loop_
_atom_type_symbol
_atom_type_scat_dispersion_real
_atom_type_scat_dispersion_imag
_atom_type_scat_Cromer_Mann_a1
_atom_type_scat_Cromer_Mann_b1
_atom_type_scat_Cromer_Mann_a2
_atom_type_scat_Cromer_Mann_b2
_atom_type_scat_Cromer_Mann_a3
_atom_type_scat_Cromer_Mann_b3
_atom_type_scat_Cromer_Mann_a4
_atom_type_scat_Cromer_Mann_b4
_atom_type_scat_Cromer_Mann_c
_atom_type_scat_source
C 0.0020 0.0020 2.3100 20.8439 1.0200 10.2075 1.5886 0.5687 0.8650 51.6512 0.2156
;
 International Tables Vol C 4.2.6.8 and 6.1.1.4 and 
 D. T. Cromer, J. Appl. Cryst. (1983), 16, 433.
;
H 0.0000 0.0000 0.4930 10.5109 0.3229 26.1257 0.1402 3.1424 0.0408 57.7998 0.0030
;
 International Tables Vol C 4.2.6.8 and 6.1.1.4 and 
 D. T. Cromer, J. Appl. Cryst. (1983), 16, 433.
;
O 0.0070 0.0060 3.0485 13.2771 2.2868 5.7011 1.5463 0.3239 0.8670 32.9089 0.2508
;
 International Tables Vol C 4.2.6.8 and 6.1.1.4 and 
 D. T. Cromer, J. Appl. Cryst. (1983), 16, 433.
;
N 0.0040 0.0030 12.2126 0.0057 3.1322 9.8933 2.0125 28.9975 1.1663 0.5826 -11.5290
;
 International Tables Vol C 4.2.6.8 and 6.1.1.4 and 
 D. T. Cromer, J. Appl. Cryst. (1983), 16, 433.
;
Si 0.0670 0.0660 6.2915 2.4386 3.0353 32.3337 1.9891 0.6785 1.5410 81.6937 1.1407
;
 International Tables Vol C 4.2.6.8 and 6.1.1.4 and 
 D. T. Cromer, J. Appl. Cryst. (1983), 16, 433.
;
Zn 0.2340 1.3590 14.0743 3.2655 7.0318 0.2333 5.1652 10.3163 2.4100 58.7097 1.3041
;
 International Tables Vol C 4.2.6.8 and 6.1.1.4 and 
 D. T. Cromer, J. Appl. Cryst. (1983), 16, 433.
;
Cl 0.1250 0.1500 11.4604 0.0104 7.1964 1.1662 6.2556 18.5194 1.6455 47.7784 -9.5574
;
 International Tables Vol C 4.2.6.8 and 6.1.1.4 and 
 D. T. Cromer, J. Appl. Cryst. (1983), 16, 433.
;

loop_
_geom_angle_atom_site_label_1
_geom_angle_atom_site_label_2
_geom_angle_atom_site_label_3
_geom_angle
_geom_angle_publ_flag
N101 Zn1 N106 88.33(14) yes
N101 Zn1 N111 165.04(15) yes
N106 Zn1 N111 89.28(14) yes
N101 Zn1 N116 89.25(14) yes
N106 Zn1 N116 161.32(15) yes
N111 Zn1 N116 88.30(14) yes
N101 Zn1 O301 98.32(13) yes
N106 Zn1 O301 99.46(14) yes
N111 Zn1 O301 96.65(14) yes
N116 Zn1 O301 99.22(14) yes
C2 C1 C21 105.5(4) yes
C2 C1 C41 109.7(7) yes
C21 C1 C41 111.5(7) yes
C2 C1 C61 109.7(6) yes
C21 C1 C61 112.0(5) yes
C41 C1 C61 108.5(6) yes
C2 C1 C21 105.5(4) yes
C2 C1 C61 109.7(6) yes
C21 C1 C61 112.0(5) yes
C2 C1 C341 108.5(5) yes
C21 C1 C341 112.2(6) yes
C61 C1 C341 108.8(6) yes
C2 C1 C21 105.5(4) yes
C2 C1 C41 109.7(7) yes
C21 C1 C41 111.5(7) yes
C2 C1 C361 107.3(6) yes
C21 C1 C361 110.5(5) yes
C41 C1 C361 112.0(6) yes
C2 C1 C21 105.5(4) yes
C2 C1 C341 108.5(5) yes
C21 C1 C341 112.2(6) yes
C2 C1 C361 107.3(6) yes
C21 C1 C361 110.5(5) yes
C341 C1 C361 112.4(6) yes
C1 C2 C3 176.9(7) yes
C2 C3 C4 177.0(7) yes
C3 C4 C5 176.0(8) yes
C4 C5 C6 176.1(6) yes
C5 C6 C7 176.1(6) yes
C6 C7 C8 177.9(6) yes
C7 C8 C9 175.7(5) yes
C8 C9 C10 179.0(5) yes
C9 C10 C102 117.8(4) yes
C9 C10 C120 116.6(4) yes
C102 C10 C120 125.5(4) yes
C12 C11 C110 116.2(4) yes
C12 C11 C112 117.4(5) yes
C110 C11 C112 126.4(4) yes
C11 C12 C13 176.9(6) yes
C12 C13 Si14 173.5(6) yes
C13 Si14 C35 110.2(3) yes
C13 Si14 C55 107.8(3) yes
C35 Si14 C55 112.8(3) yes
C13 Si14 C75 105.2(3) yes
C35 Si14 C75 110.1(3) yes
C55 Si14 C75 110.5(3) yes
C13 Si14 C35 110.2(3) yes
C13 Si14 C55 107.8(3) yes
C35 Si14 C55 112.8(3) yes
C13 Si14 C375 105.2(3) yes
C35 Si14 C375 110.1(3) yes
C55 Si14 C375 110.5(3) yes
C81 C15 C105 119.1(4) yes
C81 C15 C107 116.2(4) yes
C105 C15 C107 124.7(4) yes
C115 C16 C117 124.7(4) yes
C115 C16 C121 117.7(4) yes
C117 C16 C121 117.6(3) yes
C1 C21 C22 116.2(5) yes
C1 C21 C26 122.7(5) yes
C22 C21 C26 121.1(6) yes
C21 C22 C23 120.1(6) yes
C21 C22 H221 119.7 no
C23 C22 H221 120.2 no
C22 C23 C24 119.8(5) yes
C22 C23 C27 120.9(5) yes
C24 C23 C27 119.3(4) yes
C23 C24 C25 121.4(5) yes
C23 C24 H241 118.6 no
C25 C24 H241 120.0 no
C24 C25 C26 117.5(5) yes
C24 C25 C31 124.0(6) yes
C26 C25 C31 118.4(5) yes
C25 C26 C21 120.1(5) yes
C25 C26 H261 120.8 no
C21 C26 H261 119.1 no
C23 C27 C28 110.18(5) yes
C23 C27 C29 110.18(5) yes
C28 C27 C29 108.77(5) yes
C23 C27 C30 110.13(5) yes
C28 C27 C30 108.78(5) yes
C29 C27 C30 108.76(5) yes
C23 C27 C328 110.16(5) yes
C23 C27 C329 110.17(5) yes
C328 C27 C329 108.76(5) yes
C23 C27 C330 110.18(5) yes
C328 C27 C330 108.76(5) yes
C329 C27 C330 108.77(5) yes
C27 C28 H281 110.7 no
C27 C28 H282 108.3 no
H281 C28 H282 109.5 no
C27 C28 H283 109.3 no
H281 C28 H283 109.5 no
H282 C28 H283 109.5 no
C27 C29 H291 110.6 no
C27 C29 H292 109.1 no
H291 C29 H292 109.5 no
C27 C29 H293 108.7 no
H291 C29 H293 109.5 no
H292 C29 H293 109.5 no
C27 C30 H301 111.6 no
C27 C30 H302 108.1 no
H301 C30 H302 109.5 no
C27 C30 H303 108.7 no
H301 C30 H303 109.5 no
H302 C30 H303 109.5 no
C25 C31 C32 109.1(4) yes
C25 C31 C33 111.8(5) yes
C32 C31 C33 107.9(6) yes
C25 C31 C34 109.7(6) yes
C32 C31 C34 109.3(5) yes
C33 C31 C34 109.0(5) yes
C31 C32 H321 110.2 no
C31 C32 H322 109.8 no
H321 C32 H322 109.5 no
C31 C32 H323 108.4 no
H321 C32 H323 109.5 no
H322 C32 H323 109.5 no
C31 C33 H331 109.7 no
C31 C33 H332 109.6 no
H331 C33 H332 109.5 no
C31 C33 H333 109.2 no
H331 C33 H333 109.5 no
H332 C33 H333 109.5 no
C31 C34 H341 109.0 no
C31 C34 H342 110.4 no
H341 C34 H342 109.5 no
C31 C34 H343 109.0 no
H341 C34 H343 109.5 no
H342 C34 H343 109.5 no
Si14 C35 C36 116.2(6) yes
Si14 C35 C37 113.4(5) yes
C36 C35 C37 107.1(8) yes
Si14 C35 H351 106.5 no
C36 C35 H351 106.2 no
C37 C35 H351 106.9 no
C35 C36 H361 111.1 no
C35 C36 H362 110.1 no
H361 C36 H362 109.5 no
C35 C36 H363 107.2 no
H361 C36 H363 109.5 no
H362 C36 H363 109.5 no
C35 C37 H371 109.6 no
C35 C37 H372 111.6 no
H371 C37 H372 109.5 no
C35 C37 H373 107.1 no
H371 C37 H373 109.5 no
H372 C37 H373 109.5 no
C1 C41 C42 123.4(12) yes
C1 C41 C46 116.2(12) yes
C42 C41 C46 119.99(4) yes
C41 C42 C43 119.99(4) yes
C41 C42 H421 119.8 no
C43 C42 H421 120.3 no
C42 C43 C44 119.99(4) yes
C42 C43 C47 122.8(10) yes
C44 C43 C47 116.6(10) yes
C43 C44 C45 120.00(4) yes
C43 C44 H441 119.8 no
C45 C44 H441 120.2 no
C44 C45 C46 119.99(4) yes
C44 C45 C51 115.8(10) yes
C46 C45 C51 123.9(10) yes
C45 C46 C41 120.00(4) yes
C45 C46 H461 119.8 no
C41 C46 H461 120.2 no
C43 C47 C48 110.17(5) yes
C43 C47 C49 110.17(5) yes
C48 C47 C49 108.76(5) yes
C43 C47 C50 110.17(5) yes
C48 C47 C50 108.76(5) yes
C49 C47 C50 108.76(5) yes
C47 C48 H481 110.5 no
C47 C48 H482 102.1 no
H481 C48 H482 109.5 no
C47 C48 H483 115.6 no
H481 C48 H483 109.5 no
H482 C48 H483 109.5 no
C47 C49 H491 113.8 no
C47 C49 H492 101.8 no
H491 C49 H492 109.5 no
C47 C49 H493 112.5 no
H491 C49 H493 109.5 no
H492 C49 H493 109.5 no
C47 C50 H501 108.7 no
C47 C50 H502 115.2 no
H501 C50 H502 109.5 no
C47 C50 H503 104.3 no
H501 C50 H503 109.5 no
H502 C50 H503 109.5 no
C45 C51 C52 110.17(5) yes
C45 C51 C53 110.18(5) yes
C52 C51 C53 108.76(5) yes
C45 C51 C54 110.17(5) yes
C52 C51 C54 108.77(5) yes
C53 C51 C54 108.76(5) yes
C51 C52 H521 110.9 no
C51 C52 H522 108.2 no
H521 C52 H522 109.5 no
C51 C52 H523 109.3 no
H521 C52 H523 109.5 no
H522 C52 H523 109.5 no
C51 C53 H531 112.3 no
C51 C53 H532 109.2 no
H531 C53 H532 109.5 no
C51 C53 H533 106.9 no
H531 C53 H533 109.5 no
H532 C53 H533 109.5 no
C51 C54 H541 109.8 no
C51 C54 H542 110.5 no
H541 C54 H542 109.5 no
C51 C54 H543 108.1 no
H541 C54 H543 109.5 no
H542 C54 H543 109.5 no
Si14 C55 C56 111.9(5) yes
Si14 C55 C57 111.3(6) yes
C56 C55 C57 111.9(8) yes
Si14 C55 H551 106.8 no
C56 C55 H551 106.9 no
C57 C55 H551 107.8 no
C55 C56 H561 110.0 no
C55 C56 H562 109.1 no
H561 C56 H562 109.2 no
C55 C56 H563 109.9 no
H561 C56 H563 109.5 no
H562 C56 H563 109.2 no
C55 C57 H571 106.8 no
C55 C57 H572 110.7 no
H571 C57 H572 109.5 no
C55 C57 H573 110.9 no
H571 C57 H573 109.5 no
H572 C57 H573 109.5 no
C1 C61 C62 120.1(6) yes
C1 C61 C66 119.9(6) yes
C62 C61 C66 120.00(4) yes
C61 C62 C63 120.00(4) yes
C61 C62 H621 119.8 no
C63 C62 H621 120.2 no
C62 C63 C64 119.99(4) yes
C62 C63 C67 123.3(4) yes
C64 C63 C67 116.7(4) yes
C63 C64 C65 120.00(4) yes
C63 C64 H641 119.8 no
C65 C64 H641 120.2 no
C64 C65 C66 120.00(4) yes
C64 C65 C71 125.5(4) yes
C66 C65 C71 114.2(4) yes
C65 C66 C61 120.00(4) yes
C65 C66 H661 119.8 no
C61 C66 H661 120.2 no
C63 C67 C68 110.18(5) yes
C63 C67 C69 110.16(5) yes
C68 C67 C69 108.76(5) yes
C63 C67 C70 110.16(5) yes
C68 C67 C70 108.76(5) yes
C69 C67 C70 108.77(5) yes
C67 C68 H681 110.4 no
C67 C68 H682 108.7 no
H681 C68 H682 109.5 no
C67 C68 H683 109.4 no
H681 C68 H683 109.5 no
H682 C68 H683 109.5 no
C67 C69 H691 111.8 no
C67 C69 H692 108.7 no
H691 C69 H692 109.5 no
C67 C69 H693 107.9 no
H691 C69 H693 109.5 no
H692 C69 H693 109.5 no
C67 C70 H701 110.8 no
C67 C70 H702 109.5 no
H701 C70 H702 109.5 no
C67 C70 H703 108.0 no
H701 C70 H703 109.5 no
H702 C70 H703 109.5 no
C65 C71 C72 110.18(5) yes
C65 C71 C73 110.17(5) yes
C72 C71 C73 108.77(5) yes
C65 C71 C74 110.18(5) yes
C72 C71 C74 108.76(5) yes
C73 C71 C74 108.75(5) yes
C71 C72 H721 111.1 no
C71 C72 H722 108.5 no
H721 C72 H722 109.5 no
C71 C72 H723 108.8 no
H721 C72 H723 109.5 no
H722 C72 H723 109.5 no
C71 C73 H731 109.9 no
C71 C73 H732 108.6 no
H731 C73 H732 109.5 no
C71 C73 H733 109.9 no
H731 C73 H733 109.5 no
H732 C73 H733 109.5 no
C71 C74 H741 111.9 no
C71 C74 H742 109.0 no
H741 C74 H742 109.5 no
C71 C74 H743 107.5 no
H741 C74 H743 109.5 no
H742 C74 H743 109.5 no
Si14 C75 C76 112.86(7) yes
Si14 C75 C77 112.87(7) yes
C76 C75 C77 114.61(7) yes
Si14 C75 H751 105.5 no
C76 C75 H751 104.7 no
C77 C75 H751 105.2 no
C75 C76 H761 109.4 no
C75 C76 H762 105.7 no
H761 C76 H762 109.5 no
C75 C76 H763 113.2 no
H761 C76 H763 109.5 no
H762 C76 H763 109.5 no
C75 C77 H771 110.1 no
C75 C77 H772 106.3 no
H771 C77 H772 109.5 no
C75 C77 H773 112.0 no
H771 C77 H773 109.5 no
H772 C77 H773 109.5 no
C15 C81 C82 120.7(4) yes
C15 C81 C86 120.4(4) yes
C82 C81 C86 118.9(4) yes
C81 C82 C83 121.3(4) yes
C81 C82 H821 119.5 no
C83 C82 H821 119.2 no
C82 C83 C84 117.9(4) yes
C82 C83 C87 119.6(4) yes
C84 C83 C87 122.5(4) yes
C83 C84 C85 122.2(4) yes
C83 C84 H841 119.0 no
C85 C84 H841 118.8 no
C84 C85 C86 117.4(4) yes
C84 C85 C91 121.9(4) yes
C86 C85 C91 120.6(5) yes
C85 C86 C81 122.3(5) yes
C85 C86 H861 118.7 no
C81 C86 H861 118.9 no
C83 C87 C88 109.5(4) yes
C83 C87 C89 109.8(4) yes
C88 C87 C89 108.4(5) yes
C83 C87 C90 112.2(4) yes
C88 C87 C90 107.7(4) yes
C89 C87 C90 109.2(4) yes
C87 C88 H881 108.8 no
C87 C88 H882 109.5 no
H881 C88 H882 109.5 no
C87 C88 H883 110.0 no
H881 C88 H883 109.5 no
H882 C88 H883 109.5 no
C87 C89 H891 110.1 no
C87 C89 H892 108.9 no
H891 C89 H892 109.5 no
C87 C89 H893 109.4 no
H891 C89 H893 109.5 no
H892 C89 H893 109.5 no
C87 C90 H901 109.1 no
C87 C90 H902 109.6 no
H901 C90 H902 109.5 no
C87 C90 H903 109.7 no
H901 C90 H903 109.5 no
H902 C90 H903 109.5 no
C85 C91 C92 107.2(5) yes
C85 C91 C93 109.0(5) yes
C92 C91 C93 110.4(6) yes
C85 C91 C94 112.3(5) yes
C92 C91 C94 109.6(6) yes
C93 C91 C94 108.4(6) yes
C91 C92 H921 109.2 no
C91 C92 H922 109.9 no
H921 C92 H922 109.5 no
C91 C92 H923 109.3 no
H921 C92 H923 109.5 no
H922 C92 H923 109.5 no
C91 C93 H931 109.0 no
C91 C93 H932 109.9 no
H931 C93 H932 109.5 no
C91 C93 H933 109.4 no
H931 C93 H933 109.5 no
H932 C93 H933 109.5 no
C91 C94 H941 110.0 no
C91 C94 H942 110.1 no
H941 C94 H942 109.5 no
C91 C94 H943 108.3 no
H941 C94 H943 109.5 no
H942 C94 H943 109.5 no
Zn1 N101 C102 126.6(3) yes
Zn1 N101 C105 126.6(3) yes
C102 N101 C105 106.7(4) yes
C10 C102 N101 125.3(4) yes
C10 C102 C103 124.5(4) yes
N101 C102 C103 110.1(4) yes
C102 C103 C104 106.7(4) yes
C102 C103 H1031 127.0 no
C104 C103 H1031 126.3 no
C103 C104 C105 107.4(4) yes
C103 C104 H1041 126.3 no
C105 C104 H1041 126.3 no
C104 C105 C15 124.9(4) yes
C104 C105 N101 109.0(4) yes
C15 C105 N101 126.0(4) yes
Zn1 N106 C107 127.0(3) yes
Zn1 N106 C110 126.0(3) yes
C107 N106 C110 106.4(4) yes
C15 C107 N106 126.3(4) yes
C15 C107 C108 123.1(4) yes
N106 C107 C108 110.6(4) yes
C107 C108 C109 106.4(4) yes
C107 C108 H1081 126.7 no
C109 C108 H1081 126.9 no
C108 C109 C110 107.2(4) yes
C108 C109 H1091 126.3 no
C110 C109 H1091 126.5 no
C109 C110 C11 125.6(4) yes
C109 C110 N106 109.4(4) yes
C11 C110 N106 124.9(4) yes
Zn1 N111 C112 125.8(3) yes
Zn1 N111 C115 127.0(3) yes
C112 N111 C115 107.0(3) yes
C11 C112 N111 125.4(4) yes
C11 C112 C113 125.1(4) yes
N111 C112 C113 109.5(4) yes
C112 C113 C114 107.2(4) yes
C112 C113 H1131 126.0 no
C114 C113 H1131 126.7 no
C113 C114 C115 107.8(4) yes
C113 C114 H1141 126.1 no
C115 C114 H1141 126.0 no
C114 C115 C16 125.4(4) yes
C114 C115 N111 108.4(4) yes
C16 C115 N111 126.1(4) yes
Zn1 N116 C117 126.9(3) yes
Zn1 N116 C120 125.9(3) yes
C117 N116 C120 106.4(3) yes
C16 C117 N116 125.7(4) yes
C16 C117 C118 124.3(4) yes
N116 C117 C118 110.0(3) yes
C117 C118 C119 106.3(4) yes
C117 C118 H1181 126.9 no
C119 C118 H1181 126.8 no
C118 C119 C120 106.9(4) yes
C118 C119 H1191 126.1 no
C120 C119 H1191 127.0 no
C119 C120 C10 124.2(4) yes
C119 C120 N116 110.3(3) yes
C10 C120 N116 125.5(4) yes
C16 C121 C122 118.1(4) yes
C16 C121 C126 121.5(4) yes
C122 C121 C126 120.3(4) yes
C121 C122 C123 120.3(4) yes
C121 C122 H1221 119.9 no
C123 C122 H1221 119.8 no
C122 C123 C124 118.0(4) yes
C122 C123 C127 120.8(4) yes
C124 C123 C127 121.2(4) yes
C123 C124 C125 123.0(4) yes
C123 C124 H1241 118.5 no
C125 C124 H1241 118.5 no
C124 C125 C126 117.8(4) yes
C124 C125 C131 122.7(3) yes
C126 C125 C131 119.5(3) yes
C125 C126 C121 120.5(4) yes
C125 C126 H1261 119.2 no
C121 C126 H1261 120.3 no
C123 C127 C128 110.4(4) yes
C123 C127 C129 108.7(4) yes
C128 C127 C129 109.8(5) yes
C123 C127 C130 110.6(4) yes
C128 C127 C130 108.0(6) yes
C129 C127 C130 109.2(5) yes
C127 C128 H1281 108.8 no
C127 C128 H1282 109.5 no
H1281 C128 H1282 109.5 no
C127 C128 H1283 110.1 no
H1281 C128 H1283 109.5 no
H1282 C128 H1283 109.5 no
C127 C129 H1291 108.0 no
C127 C129 H1292 111.2 no
H1291 C129 H1292 109.5 no
C127 C129 H1293 109.2 no
H1291 C129 H1293 109.5 no
H1292 C129 H1293 109.5 no
C127 C130 H1301 109.2 no
C127 C130 H1302 110.1 no
H1301 C130 H1302 109.5 no
C127 C130 H1303 109.2 no
H1301 C130 H1303 109.5 no
H1302 C130 H1303 109.5 no
C125 C131 C132 110.16(5) yes
C125 C131 C133 110.16(5) yes
C132 C131 C133 108.75(5) yes
C125 C131 C134 110.19(5) yes
C132 C131 C134 108.76(5) yes
C133 C131 C134 108.76(5) yes
C125 C131 C332 110.22(5) yes
C125 C131 C333 110.14(5) yes
C332 C131 C333 108.78(5) yes
C125 C131 C334 110.14(5) yes
C332 C131 C334 108.77(5) yes
C333 C131 C334 108.76(5) yes
C131 C132 H1321 111.1 no
C131 C132 H1322 111.2 no
H1321 C132 H1322 109.5 no
C131 C132 H1323 106.0 no
H1321 C132 H1323 109.5 no
H1322 C132 H1323 109.5 no
C131 C133 H1331 111.2 no
C131 C133 H1332 106.1 no
H1331 C133 H1332 109.5 no
C131 C133 H1333 111.0 no
H1331 C133 H1333 109.5 no
H1332 C133 H1333 109.5 no
C131 C134 H1341 110.8 no
C131 C134 H1342 106.3 no
H1341 C134 H1342 109.5 no
C131 C134 H1343 111.3 no
H1341 C134 H1343 109.5 no
H1342 C134 H1343 109.5 no
N142 C141 C146 122.6(4) yes
N142 C141 C154 117.4(5) yes
C146 C141 C154 120.0(4) yes
C141 N142 C143 119.4(4) yes
N142 C143 C144 121.4(4) yes
N142 C143 C155 116.7(4) yes
C144 C143 C155 121.9(4) yes
C143 C144 C145 119.8(5) yes
C143 C144 H1441 120.7 no
C145 C144 H1441 119.5 no
C144 C145 C146 120.0(5) yes
C144 C145 H1451 120.1 no
C146 C145 H1451 119.9 no
C141 C146 C145 116.8(4) yes
C141 C146 C147 119.3(5) yes
C145 C146 C147 123.9(5) yes
C146 C147 C148 120.6(5) yes
C146 C147 H1471 120.4 no
C148 C147 H1471 119.0 no
C147 C148 C149 121.2(5) yes
C147 C148 H1481 119.0 no
C149 C148 H1481 119.8 no
C148 C149 C150 123.6(5) yes
C148 C149 C154 120.4(5) yes
C150 C149 C154 115.9(6) yes
C149 C150 C151 120.7(5) yes
C149 C150 H1501 120.1 no
C151 C150 H1501 119.2 no
C150 C151 C152 120.0(5) yes
C150 C151 H1511 120.3 no
C152 C151 H1511 119.8 no
C151 C152 N153 119.9(6) yes
C151 C152 C169 124.2(5) yes
N153 C152 C169 116.0(5) yes
C152 N153 C154 120.2(5) yes
C141 C154 C149 118.5(5) yes
C141 C154 N153 118.3(4) yes
C149 C154 N153 123.2(5) yes
C143 C155 C156 122.6(5) yes
C143 C155 C160 118.3(4) yes
C156 C155 C160 119.0(4) yes
C155 C156 C157 120.3(5) yes
C155 C156 H1561 120.3 no
C157 C156 H1561 119.5 no
C156 C157 C158 119.9(4) yes
C156 C157 H1571 119.6 no
C158 C157 H1571 120.5 no
C157 C158 C159 119.7(4) yes
C157 C158 O161 115.6(4) yes
C159 C158 O161 124.7(5) yes
C158 C159 C160 119.9(5) yes
C158 C159 H1591 119.8 no
C160 C159 H1591 120.3 no
C159 C160 C155 121.2(4) yes
C159 C160 H1601 119.1 no
C155 C160 H1601 119.7 no
C158 O161 C262 114.6(5) yes
C158 O161 C162 119.2(5) yes
O161 C162 C163 111.90(7) yes
O161 C162 H1621 109.0 no
C163 C162 H1621 111.9 no
O161 C162 H1622 108.5 no
C163 C162 H1622 106.1 no
H1621 C162 H1622 109.5 no
C162 C163 C164 110.55(7) yes
C162 C163 H1631 106.7 no
C164 C163 H1631 109.0 no
C162 C163 H1632 111.4 no
C164 C163 H1632 109.6 no
H1631 C163 H1632 109.5 no
C163 C164 C165 115.42(7) yes
C163 C164 H1641 106.4 no
C165 C164 H1641 101.3 no
C163 C164 H1642 109.8 no
C165 C164 H1642 113.7 no
H1641 C164 H1642 109.5 no
C164 C165 C166 115.49(7) yes
C164 C165 H1651 111.0 no
C166 C165 H1651 112.5 no
C164 C165 H1652 101.5 no
C166 C165 H1652 106.0 no
H1651 C165 H1652 109.5 no
C165 C166 C167 110.55(7) yes
C165 C166 H1661 104.7 no
C167 C166 H1661 111.5 no
C165 C166 H1662 111.1 no
C167 C166 H1662 109.5 no
H1661 C166 H1662 109.5 no
C166 C167 O168 111.95(7) yes
C166 C167 H1671 108.5 no
O168 C167 H1671 105.3 no
C166 C167 H1672 112.8 no
O168 C167 H1672 108.5 no
H1671 C167 H1672 109.5 no
C167 O168 C184 122.9(6) yes
C152 C169 C170 120.8(5) yes
C152 C169 C174 123.3(6) yes
C170 C169 C174 115.9(7) yes
C169 C170 C171 123.0(5) yes
C169 C170 H1701 118.2 no
C171 C170 H1701 118.8 no
C170 C171 C172 119.3(6) yes
C170 C171 H1711 121.0 no
C172 C171 H1711 119.7 no
C171 C172 C173 118.3(7) yes
C171 C172 O175 125.8(7) yes
C173 C172 O175 115.9(6) yes
C172 C173 C174 121.0(6) yes
C172 C173 H1731 120.0 no
C174 C173 H1731 118.9 no
C169 C174 C173 122.3(7) yes
C169 C174 H1741 119.2 no
C173 C174 H1741 118.5 no
C172 O175 C276 126.7(7) yes
C172 O175 C176 118.4(6) yes
O175 C176 C177 111.88(7) yes
O175 C176 H1761 105.3 no
C177 C176 H1761 93.6 no
O175 C176 H1762 109.9 no
C177 C176 H1762 124.0 no
H1761 C176 H1762 109.5 no
C176 C177 C178 110.57(7) yes
C176 C177 H1771 116.5 no
C178 C177 H1771 122.5 no
C176 C177 H1772 90.1 no
C178 C177 H1772 101.4 no
H1771 C177 H1772 109.5 no
C177 C178 C179 115.43(7) yes
C177 C178 H1781 95.9 no
C179 C178 H1781 102.0 no
C177 C178 H1782 109.7 no
C179 C178 H1782 120.8 no
H1781 C178 H1782 109.5 no
C178 C179 C180 115.43(7) yes
C178 C179 H1791 99.6 no
C180 C179 H1791 107.9 no
C178 C179 H1792 119.6 no
C180 C179 H1792 104.3 no
H1791 C179 H1792 109.5 no
C179 C180 C181 110.56(7) yes
C179 C180 H1801 104.5 no
C181 C180 H1801 102.4 no
C179 C180 H1802 114.3 no
C181 C180 H1802 114.4 no
H1801 C180 H1802 109.5 no
C180 C181 O182 111.91(7) yes
C180 C181 H1811 107.2 no
O182 C181 H1811 105.0 no
C180 C181 H1812 114.8 no
O182 C181 H1812 108.0 no
H1811 C181 H1812 109.5 no
C181 O182 C188 123.4(5) yes
C184 C183 C188 119.73(6) yes
C184 C183 H1831 119.5 no
C188 C183 H1831 120.8 no
C183 C184 O168 119.94(6) yes
C183 C184 C185 120.66(5) yes
O168 C184 C185 119.40(6) yes
C184 C185 C186 119.41(6) yes
C184 C185 H1851 120.4 no
C186 C185 H1851 120.2 no
C185 C186 C187 120.11(6) yes
C185 C186 H1861 120.6 no
C187 C186 H1861 119.3 no
C186 C187 C188 119.40(6) yes
C186 C187 H1871 121.4 no
C188 C187 H1871 119.1 no
C183 C188 C187 120.64(5) yes
C183 C188 O182 119.92(6) yes
C187 C188 O182 119.43(6) yes
O161 C262 C263 111.92(7) yes
O161 C262 H2621 109.8 no
C263 C262 H2621 113.7 no
O161 C262 H2622 107.7 no
C263 C262 H2622 104.1 no
H2621 C262 H2622 109.5 no
C262 C263 C264 110.59(7) yes
C262 C263 H2631 108.6 no
C264 C263 H2631 106.9 no
C262 C263 H2632 112.3 no
C264 C263 H2632 108.9 no
H2631 C263 H2632 109.5 no
C263 C264 C265 115.46(7) yes
C263 C264 H2641 108.4 no
C265 C264 H2641 111.7 no
C263 C264 H2642 108.9 no
C265 C264 H2642 102.7 no
H2641 C264 H2642 109.5 no
C264 C265 C266 115.45(7) yes
C264 C265 H2651 109.6 no
C266 C265 H2651 113.9 no
C264 C265 H2652 103.3 no
C266 C265 H2652 104.3 no
H2651 C265 H2652 109.5 no
C265 C266 C267 110.59(7) yes
C265 C266 H2661 103.3 no
C267 C266 H2661 107.6 no
C265 C266 H2662 112.8 no
C267 C266 H2662 112.5 no
H2661 C266 H2662 109.5 no
C266 C267 O268 111.90(7) yes
C266 C267 H2671 112.2 no
O268 C267 H2671 107.3 no
C266 C267 H2672 109.3 no
O268 C267 H2672 106.5 no
H2671 C267 H2672 109.5 no
C267 O268 C284 126.8(4) yes
O175 C276 C277 111.94(7) yes
O175 C276 H2761 112.7 no
C277 C276 H2761 114.6 no
O175 C276 H2762 105.3 no
C277 C276 H2762 101.9 no
H2761 C276 H2762 109.5 no
C276 C277 C278 110.59(7) yes
C276 C277 H2771 106.7 no
C278 C277 H2771 104.2 no
C276 C277 H2772 114.7 no
C278 C277 H2772 110.7 no
H2771 C277 H2772 109.5 no
C277 C278 C279 115.46(7) yes
C277 C278 H2781 111.7 no
C279 C278 H2781 112.0 no
C277 C278 H2782 105.4 no
C279 C278 H2782 101.9 no
H2781 C278 H2782 109.5 no
C278 C279 C280 115.45(7) yes
C278 C279 H2791 101.9 no
C280 C279 H2791 104.7 no
C278 C279 H2792 113.1 no
C280 C279 H2792 111.3 no
H2791 C279 H2792 109.5 no
C279 C280 C281 110.59(7) yes
C279 C280 H2801 110.5 no
C281 C280 H2801 116.7 no
C279 C280 H2802 103.2 no
C281 C280 H2802 105.4 no
H2801 C280 H2802 109.5 no
C280 C281 O282 111.94(7) yes
C280 C281 H2811 116.3 no
O282 C281 H2811 113.9 no
C280 C281 H2812 100.5 no
O282 C281 H2812 103.0 no
H2811 C281 H2812 109.5 no
C281 O282 C288 131.1(7) yes
C284 C283 C288 119.74(6) yes
C284 C283 H2831 120.8 no
C288 C283 H2831 119.4 no
C283 C284 O268 119.91(6) yes
C283 C284 C285 120.67(5) yes
O268 C284 C285 119.41(6) yes
C284 C285 C286 119.41(6) yes
C284 C285 H2851 119.1 no
C286 C285 H2851 121.5 no
C285 C286 C287 120.10(6) yes
C285 C286 H2861 119.3 no
C287 C286 H2861 120.6 no
C286 C287 C288 119.41(6) yes
C286 C287 H2871 120.2 no
C288 C287 H2871 120.4 no
C287 C288 C283 120.66(5) yes
C287 C288 O282 119.41(6) yes
C283 C288 O282 119.92(6) yes
Zn1 O301 C302 123.9(3) yes
Zn1 O301 H3011 127.7 no
C302 O301 H3011 104.4 no
O301 C302 H3021 109.4 no
O301 C302 H3022 108.5 no
H3021 C302 H3022 109.5 no
O301 C302 H3023 110.5 no
H3021 C302 H3023 109.5 no
H3022 C302 H3023 109.5 no
C304 O303 H3031 108.6 no
O303 C304 H3041 108.1 no
O303 C304 H3042 109.7 no
H3041 C304 H3042 109.5 no
O303 C304 H3043 110.6 no
H3041 C304 H3043 109.5 no
H3042 C304 H3043 109.5 no
C306 O305 H3051 102.2 no
C307 O305 H3051 119.2 no
O305 C306 H3061 108.8 no
O305 C306 H3062 110.7 no
H3061 C306 H3062 109.5 no
O305 C306 H3063 108.9 no
H3061 C306 H3063 109.5 no
H3062 C306 H3063 109.5 no
O305 C307 H3071 112.8 no
O305 C307 H3072 94.0 no
H3071 C307 H3072 109.5 no
O305 C307 H3073 120.2 no
H3071 C307 H3073 109.5 no
H3072 C307 H3073 109.5 no
Cl309 C308 Cl310 118.9(10) yes
Cl309 C308 H3081 106.1 no
Cl310 C308 H3081 105.2 no
Cl309 C308 H3082 107.8 no
Cl310 C308 H3082 109.2 no
H3081 C308 H3082 109.5 no
C27 C328 H3281 110.4 no
C27 C328 H3282 112.6 no
H3281 C328 H3282 109.5 no
C27 C328 H3283 105.3 no
H3281 C328 H3283 109.5 no
H3282 C328 H3283 109.5 no
C27 C329 H3291 111.2 no
C27 C329 H3292 112.0 no
H3291 C329 H3292 109.5 no
C27 C329 H3293 105.2 no
H3291 C329 H3293 109.5 no
H3292 C329 H3293 109.5 no
C27 C330 H3301 111.4 no
C27 C330 H3302 104.7 no
H3301 C330 H3302 109.5 no
C27 C330 H3303 112.1 no
H3301 C330 H3303 109.5 no
H3302 C330 H3303 109.5 no
C131 C332 H3321 111.3 no
C131 C332 H3322 109.0 no
H3321 C332 H3322 109.5 no
C131 C332 H3323 108.1 no
H3321 C332 H3323 109.5 no
H3322 C332 H3323 109.5 no
C131 C333 H3331 110.9 no
C131 C333 H3332 108.4 no
H3331 C333 H3332 109.5 no
C131 C333 H3333 109.0 no
H3331 C333 H3333 109.5 no
H3332 C333 H3333 109.5 no
C131 C334 H3341 110.8 no
C131 C334 H3342 108.3 no
H3341 C334 H3342 109.5 no
C131 C334 H3343 109.3 no
H3341 C334 H3343 109.5 no
H3342 C334 H3343 109.5 no
C1 C341 C342 119.9(7) yes
C1 C341 C346 120.1(7) yes
C342 C341 C346 119.99(4) yes
C341 C342 C343 119.99(4) yes
C341 C342 H3421 119.4 no
C343 C342 H3421 120.6 no
C342 C343 C344 120.00(4) yes
C342 C343 C347 119.0(5) yes
C344 C343 C347 121.0(5) yes
C343 C344 C345 119.99(4) yes
C343 C344 H3441 119.4 no
C345 C344 H3441 120.6 no
C344 C345 C346 119.99(4) yes
C344 C345 C351 122.9(6) yes
C346 C345 C351 117.1(6) yes
C345 C346 C341 120.00(4) yes
C345 C346 H3461 119.4 no
C341 C346 H3461 120.6 no
C343 C347 C348 110.16(5) yes
C343 C347 C349 110.14(5) yes
C348 C347 C349 108.78(5) yes
C343 C347 C350 110.18(5) yes
C348 C347 C350 108.77(5) yes
C349 C347 C350 108.77(5) yes
C347 C348 H3481 111.2 no
C347 C348 H3482 107.8 no
H3481 C348 H3482 109.5 no
C347 C348 H3483 109.4 no
H3481 C348 H3483 109.5 no
H3482 C348 H3483 109.5 no
C347 C349 H3491 110.4 no
C347 C349 H3492 108.0 no
H3491 C349 H3492 109.5 no
C347 C349 H3493 110.1 no
H3491 C349 H3493 109.5 no
H3492 C349 H3493 109.5 no
C347 C350 H3501 111.4 no
C347 C350 H3502 109.6 no
H3501 C350 H3502 109.5 no
C347 C350 H3503 107.3 no
H3501 C350 H3503 109.5 no
H3502 C350 H3503 109.5 no
C345 C351 C352 110.16(5) yes
C345 C351 C353 110.17(5) yes
C352 C351 C353 108.76(5) yes
C345 C351 C354 110.17(5) yes
C352 C351 C354 108.76(5) yes
C353 C351 C354 108.77(5) yes
C351 C352 H3521 112.0 no
C351 C352 H3522 108.0 no
H3521 C352 H3522 109.5 no
C351 C352 H3523 108.4 no
H3521 C352 H3523 109.5 no
H3522 C352 H3523 109.5 no
C351 C353 H3531 108.4 no
C351 C353 H3532 109.4 no
H3531 C353 H3532 109.5 no
C351 C353 H3533 110.6 no
H3531 C353 H3533 109.5 no
H3532 C353 H3533 109.5 no
C351 C354 H3541 112.6 no
C351 C354 H3542 109.0 no
H3541 C354 H3542 109.5 no
C351 C354 H3543 106.7 no
H3541 C354 H3543 109.5 no
H3542 C354 H3543 109.5 no
C1 C361 C362 118.4(8) yes
C1 C361 C366 121.1(8) yes
C362 C361 C366 120.00(4) yes
C361 C362 C363 120.00(4) yes
C361 C362 H3621 119.5 no
C363 C362 H3621 120.5 no
C362 C363 C364 119.99(4) yes
C362 C363 C367 123.8(6) yes
C364 C363 C367 116.1(6) yes
C363 C364 C365 120.00(4) yes
C363 C364 H3641 119.5 no
C365 C364 H3641 120.5 no
C364 C365 C366 120.00(4) yes
C364 C365 C371 125.3(5) yes
C366 C365 C371 114.7(5) yes
C361 C366 C365 120.00(4) yes
C361 C366 H3661 120.5 no
C365 C366 H3661 119.5 no
C363 C367 C368 110.18(5) yes
C363 C367 C369 110.17(5) yes
C368 C367 C369 108.76(5) yes
C363 C367 C370 110.17(5) yes
C368 C367 C370 108.76(5) yes
C369 C367 C370 108.77(5) yes
C367 C368 H3681 110.7 no
C367 C368 H3682 107.6 no
H3681 C368 H3682 109.5 no
C367 C368 H3683 110.1 no
H3681 C368 H3683 109.5 no
H3682 C368 H3683 109.5 no
C367 C369 H3691 110.7 no
C367 C369 H3692 109.8 no
H3691 C369 H3692 109.5 no
C367 C369 H3693 107.9 no
H3691 C369 H3693 109.5 no
H3692 C369 H3693 109.5 no
C367 C370 H3701 111.6 no
C367 C370 H3702 109.5 no
H3701 C370 H3702 109.5 no
C367 C370 H3703 107.3 no
H3701 C370 H3703 109.5 no
H3702 C370 H3703 109.5 no
C365 C371 C372 110.17(5) yes
C365 C371 C373 110.17(5) yes
C372 C371 C373 108.76(5) yes
C365 C371 C374 110.17(5) yes
C372 C371 C374 108.77(5) yes
C373 C371 C374 108.76(5) yes
C371 C372 H3721 111.4 no
C371 C372 H3722 111.0 no
H3721 C372 H3722 109.5 no
C371 C372 H3723 105.9 no
H3721 C372 H3723 109.5 no
H3722 C372 H3723 109.5 no
C371 C373 H3731 111.3 no
C371 C373 H3732 111.4 no
H3731 C373 H3732 109.5 no
C371 C373 H3733 105.7 no
H3731 C373 H3733 109.5 no
H3732 C373 H3733 109.5 no
C371 C374 H3741 110.3 no
C371 C374 H3742 106.3 no
H3741 C374 H3742 109.5 no
C371 C374 H3743 111.7 no
H3741 C374 H3743 109.5 no
H3742 C374 H3743 109.5 no
Si14 C375 C376 112.87(7) yes
Si14 C375 C377 112.86(7) yes
C376 C375 C377 114.61(7) yes
Si14 C375 H3751 95.4 no
C376 C375 H3751 97.1 no
C377 C375 H3751 121.8 no
C375 C376 H3761 109.7 no
C375 C376 H3762 106.5 no
H3761 C376 H3762 109.5 no
C375 C376 H3763 112.2 no
H3761 C376 H3763 109.5 no
H3762 C376 H3763 109.5 no
C375 C377 H3771 109.4 no
C375 C377 H3772 112.9 no
H3771 C377 H3772 109.5 no
C375 C377 H3773 106.1 no
H3771 C377 H3773 109.5 no
H3772 C377 H3773 109.5 no

loop_
_geom_bond_atom_site_label_1
_geom_bond_atom_site_label_2
_geom_bond_distance
_geom_bond_publ_flag
Zn1 N101 2.077(3) yes
Zn1 N106 2.074(3) yes
Zn1 N111 2.065(3) yes
Zn1 N116 2.070(3) yes
Zn1 O301 2.106(3) yes
C1 C2 1.468(7) yes
C1 C21 1.542(8) yes
C1 C41 1.612(13) yes
C1 C61 1.505(9) yes
C1 C2 1.468(7) yes
C1 C21 1.542(8) yes
C1 C61 1.505(9) yes
C1 C341 1.509(9) yes
C1 C2 1.468(7) yes
C1 C21 1.542(8) yes
C1 C41 1.612(13) yes
C1 C361 1.653(11) yes
C1 C2 1.468(7) yes
C1 C21 1.542(8) yes
C1 C341 1.509(9) yes
C1 C361 1.653(11) yes
C2 C3 1.203(7) yes
C3 C4 1.362(7) yes
C4 C5 1.220(7) yes
C5 C6 1.342(7) yes
C6 C7 1.214(7) yes
C7 C8 1.359(6) yes
C8 C9 1.217(6) yes
C9 C10 1.411(6) yes
C10 C102 1.423(6) yes
C10 C120 1.417(6) yes
C11 C12 1.435(6) yes
C11 C110 1.400(7) yes
C11 C112 1.409(6) yes
C12 C13 1.216(7) yes
C13 Si14 1.821(5) yes
Si14 C35 1.848(9) yes
Si14 C55 1.890(7) yes
Si14 C75 1.897(4) yes
Si14 C35 1.848(9) yes
Si14 C55 1.890(7) yes
Si14 C375 1.897(4) yes
C15 C81 1.494(6) yes
C15 C105 1.401(7) yes
C15 C107 1.410(7) yes
C16 C115 1.400(6) yes
C16 C117 1.404(6) yes
C16 C121 1.512(5) yes
C21 C22 1.403(8) yes
C21 C26 1.394(8) yes
C22 C23 1.350(9) yes
C22 H221 0.950 no
C23 C24 1.408(9) yes
C23 C27 1.552(4) yes
C24 C25 1.420(8) yes
C24 H241 0.950 no
C25 C26 1.396(8) yes
C25 C31 1.528(8) yes
C26 H261 0.950 no
C27 C28 1.523(5) yes
C27 C29 1.522(5) yes
C27 C30 1.505(5) yes
C27 C328 1.520(6) yes
C27 C329 1.519(6) yes
C27 C330 1.518(6) yes
C28 H281 0.950 no
C28 H282 0.950 no
C28 H283 0.950 no
C29 H291 0.950 no
C29 H292 0.950 no
C29 H293 0.950 no
C30 H301 0.950 no
C30 H302 0.950 no
C30 H303 0.950 no
C31 C32 1.549(8) yes
C31 C33 1.554(9) yes
C31 C34 1.550(9) yes
C32 H321 0.950 no
C32 H322 0.950 no
C32 H323 0.950 no
C33 H331 0.950 no
C33 H332 0.950 no
C33 H333 0.950 no
C34 H341 0.950 no
C34 H342 0.950 no
C34 H343 0.950 no
C35 C36 1.528(10) yes
C35 C37 1.556(13) yes
C35 H351 0.950 no
C36 H361 0.950 no
C36 H362 0.950 no
C36 H363 0.950 no
C37 H371 0.950 no
C37 H372 0.950 no
C37 H373 0.950 no
C41 C42 1.397(3) yes
C41 C46 1.398(3) yes
C42 C43 1.399(3) yes
C42 H421 0.950 no
C43 C44 1.397(3) yes
C43 C47 1.558(5) yes
C44 C45 1.397(3) yes
C44 H441 0.950 no
C45 C46 1.399(3) yes
C45 C51 1.560(5) yes
C46 H461 0.950 no
C47 C48 1.520(5) yes
C47 C49 1.516(6) yes
C47 C50 1.519(6) yes
C48 H481 0.950 no
C48 H482 0.950 no
C48 H483 0.950 no
C49 H491 0.950 no
C49 H492 0.950 no
C49 H493 0.950 no
C50 H501 0.950 no
C50 H502 0.950 no
C50 H503 0.950 no
C51 C52 1.521(5) yes
C51 C53 1.523(5) yes
C51 C54 1.523(6) yes
C52 H521 0.950 no
C52 H522 0.950 no
C52 H523 0.950 no
C53 H531 0.950 no
C53 H532 0.950 no
C53 H533 0.950 no
C54 H541 0.950 no
C54 H542 0.950 no
C54 H543 0.950 no
C55 C56 1.584(12) yes
C55 C57 1.470(11) yes
C55 H551 0.950 no
C56 H561 0.950 no
C56 H562 0.950 no
C56 H563 0.950 no
C57 H571 0.950 no
C57 H572 0.950 no
C57 H573 0.950 no
C61 C62 1.399(3) yes
C61 C66 1.397(3) yes
C62 C63 1.396(3) yes
C62 H621 0.950 no
C63 C64 1.398(3) yes
C63 C67 1.557(5) yes
C64 C65 1.398(3) yes
C64 H641 0.950 no
C65 C66 1.397(3) yes
C65 C71 1.559(5) yes
C66 H661 0.950 no
C67 C68 1.517(5) yes
C67 C69 1.521(5) yes
C67 C70 1.521(5) yes
C68 H681 0.950 no
C68 H682 0.950 no
C68 H683 0.950 no
C69 H691 0.950 no
C69 H692 0.950 no
C69 H693 0.950 no
C70 H701 0.950 no
C70 H702 0.950 no
C70 H703 0.950 no
C71 C72 1.521(5) yes
C71 C73 1.512(5) yes
C71 C74 1.521(5) yes
C72 H721 0.950 no
C72 H722 0.950 no
C72 H723 0.950 no
C73 H731 0.950 no
C73 H732 0.950 no
C73 H733 0.950 no
C74 H741 0.950 no
C74 H742 0.950 no
C74 H743 0.950 no
C75 C76 1.500(6) yes
C75 C77 1.489(6) yes
C75 H751 0.950 no
C76 H761 0.950 no
C76 H762 0.950 no
C76 H763 0.950 no
C77 H771 0.950 no
C77 H772 0.950 no
C77 H773 0.950 no
C81 C82 1.391(6) yes
C81 C86 1.385(7) yes
C82 C83 1.395(6) yes
C82 H821 0.950 no
C83 C84 1.401(6) yes
C83 C87 1.527(6) yes
C84 C85 1.399(7) yes
C84 H841 0.950 no
C85 C86 1.387(6) yes
C85 C91 1.535(7) yes
C86 H861 0.950 no
C87 C88 1.551(8) yes
C87 C89 1.522(7) yes
C87 C90 1.533(6) yes
C88 H881 0.950 no
C88 H882 0.950 no
C88 H883 0.950 no
C89 H891 0.950 no
C89 H892 0.950 no
C89 H893 0.950 no
C90 H901 0.950 no
C90 H902 0.950 no
C90 H903 0.950 no
C91 C92 1.538(10) yes
C91 C93 1.570(10) yes
C91 C94 1.537(8) yes
C92 H921 0.950 no
C92 H922 0.950 no
C92 H923 0.950 no
C93 H931 0.950 no
C93 H932 0.950 no
C93 H933 0.950 no
C94 H941 0.950 no
C94 H942 0.950 no
C94 H943 0.950 no
N101 C102 1.351(6) yes
N101 C105 1.378(5) yes
C102 C103 1.449(6) yes
C103 C104 1.340(7) yes
C103 H1031 0.950 no
C104 C105 1.445(7) yes
C104 H1041 0.950 no
N106 C107 1.360(6) yes
N106 C110 1.375(6) yes
C107 C108 1.439(6) yes
C108 C109 1.357(8) yes
C108 H1081 0.950 no
C109 C110 1.443(6) yes
C109 H1091 0.950 no
N111 C112 1.375(5) yes
N111 C115 1.378(5) yes
C112 C113 1.447(6) yes
C113 C114 1.338(7) yes
C113 H1131 0.950 no
C114 C115 1.459(6) yes
C114 H1141 0.950 no
N116 C117 1.377(5) yes
N116 C120 1.365(5) yes
C117 C118 1.449(6) yes
C118 C119 1.367(6) yes
C118 H1181 0.950 no
C119 C120 1.443(6) yes
C119 H1191 0.950 no
C121 C122 1.409(6) yes
C121 C126 1.373(7) yes
C122 C123 1.395(6) yes
C122 H1221 0.950 no
C123 C124 1.385(7) yes
C123 C127 1.528(6) yes
C124 C125 1.392(6) yes
C124 H1241 0.950 no
C125 C126 1.410(6) yes
C125 C131 1.549(3) yes
C126 H1261 0.950 no
C127 C128 1.561(8) yes
C127 C129 1.514(7) yes
C127 C130 1.510(9) yes
C128 H1281 0.950 no
C128 H1282 0.950 no
C128 H1283 0.950 no
C129 H1291 0.950 no
C129 H1292 0.950 no
C129 H1293 0.950 no
C130 H1301 0.950 no
C130 H1302 0.950 no
C130 H1303 0.950 no
C131 C132 1.522(5) yes
C131 C133 1.521(5) yes
C131 C134 1.519(5) yes
C131 C332 1.528(5) yes
C131 C333 1.517(5) yes
C131 C334 1.514(5) yes
C132 H1321 0.950 no
C132 H1322 0.950 no
C132 H1323 0.950 no
C133 H1331 0.950 no
C133 H1332 0.950 no
C133 H1333 0.950 no
C134 H1341 0.950 no
C134 H1342 0.950 no
C134 H1343 0.950 no
C141 N142 1.364(6) yes
C141 C146 1.421(7) yes
C141 C154 1.437(7) yes
N142 C143 1.320(6) yes
C143 C144 1.421(7) yes
C143 C155 1.506(6) yes
C144 C145 1.372(7) yes
C144 H1441 0.950 no
C145 C146 1.401(8) yes
C145 H1451 0.950 no
C146 C147 1.450(7) yes
C147 C148 1.358(9) yes
C147 H1471 0.950 no
C148 C149 1.419(9) yes
C148 H1481 0.950 no
C149 C150 1.408(8) yes
C149 C154 1.433(7) yes
C150 C151 1.361(10) yes
C150 H1501 0.950 no
C151 C152 1.427(8) yes
C151 H1511 0.950 no
C152 N153 1.352(6) yes
C152 C169 1.460(9) yes
N153 C154 1.326(7) yes
C155 C156 1.380(6) yes
C155 C160 1.371(7) yes
C156 C157 1.417(6) yes
C156 H1561 0.950 no
C157 C158 1.381(7) yes
C157 H1571 0.950 no
C158 C159 1.376(7) yes
C158 O161 1.373(5) yes
C159 C160 1.405(7) yes
C159 H1591 0.950 no
C160 H1601 0.950 no
O161 C262 1.442(6) yes
O161 C162 1.420(6) yes
C162 C163 1.478(5) yes
C162 H1621 0.950 no
C162 H1622 0.950 no
C163 C164 1.492(5) yes
C163 H1631 0.950 no
C163 H1632 0.950 no
C164 C165 1.503(5) yes
C164 H1641 0.950 no
C164 H1642 0.950 no
C165 C166 1.490(5) yes
C165 H1651 0.950 no
C165 H1652 0.950 no
C166 C167 1.491(5) yes
C166 H1661 0.950 no
C166 H1662 0.950 no
C167 O168 1.434(6) yes
C167 H1671 0.950 no
C167 H1672 0.950 no
O168 C184 1.338(6) yes
C169 C170 1.381(9) yes
C169 C174 1.410(8) yes
C170 C171 1.391(10) yes
C170 H1701 0.950 no
C171 C172 1.404(8) yes
C171 H1711 0.950 no
C172 C173 1.388(11) yes
C172 O175 1.327(9) yes
C173 C174 1.362(12) yes
C173 H1731 0.950 no
C174 H1741 0.950 no
O175 C276 1.440(6) yes
O175 C176 1.413(6) yes
C176 C177 1.466(6) yes
C176 H1761 0.950 no
C176 H1762 0.950 no
C177 C178 1.475(6) yes
C177 H1771 0.950 no
C177 H1772 0.950 no
C178 C179 1.479(7) yes
C178 H1781 0.950 no
C178 H1782 0.950 no
C179 C180 1.468(6) yes
C179 H1791 0.950 no
C179 H1792 0.950 no
C180 C181 1.461(6) yes
C180 H1801 0.950 no
C180 H1802 0.950 no
C181 O182 1.442(6) yes
C181 H1811 0.950 no
C181 H1812 0.950 no
O182 C188 1.346(6) yes
C183 C184 1.397(5) yes
C183 C188 1.388(5) yes
C183 H1831 0.950 no
C184 C185 1.382(5) yes
C185 C186 1.400(5) yes
C185 H1851 0.950 no
C186 C187 1.410(5) yes
C186 H1861 0.950 no
C187 C188 1.382(5) yes
C187 H1871 0.950 no
C262 C263 1.490(5) yes
C262 H2621 0.950 no
C262 H2622 0.950 no
C263 C264 1.497(5) yes
C263 H2631 0.950 no
C263 H2632 0.950 no
C264 C265 1.503(5) yes
C264 H2641 0.950 no
C264 H2642 0.950 no
C265 C266 1.489(5) yes
C265 H2651 0.950 no
C265 H2652 0.950 no
C266 C267 1.486(5) yes
C266 H2661 0.950 no
C266 H2662 0.950 no
C267 O268 1.426(6) yes
C267 H2671 0.950 no
C267 H2672 0.950 no
O268 C284 1.335(6) yes
C276 C277 1.489(5) yes
C276 H2761 0.950 no
C276 H2762 0.950 no
C277 C278 1.492(5) yes
C277 H2771 0.950 no
C277 H2772 0.950 no
C278 C279 1.503(5) yes
C278 H2781 0.950 no
C278 H2782 0.950 no
C279 C280 1.493(5) yes
C279 H2791 0.950 no
C279 H2792 0.950 no
C280 C281 1.491(5) yes
C280 H2801 0.950 no
C280 H2802 0.950 no
C281 O282 1.445(6) yes
C281 H2811 0.950 no
C281 H2812 0.950 no
O282 C288 1.335(6) yes
C283 C284 1.386(5) yes
C283 C288 1.388(5) yes
C283 H2831 0.950 no
C284 C285 1.388(5) yes
C285 C286 1.400(5) yes
C285 H2851 0.950 no
C286 C287 1.399(5) yes
C286 H2861 0.950 no
C287 C288 1.388(5) yes
C287 H2871 0.950 no
O301 C302 1.416(5) yes
O301 H3011 0.950 no
C302 H3021 0.950 no
C302 H3022 0.950 no
C302 H3023 0.950 no
O303 C304 1.415(6) yes
O303 H3031 0.950 no
C304 H3041 0.950 no
C304 H3042 0.950 no
C304 H3043 0.950 no
O305 C306 1.379(7) yes
O305 H3051 0.950 no
O305 C307 1.397(9) yes
O305 H3051 0.950 no
C306 H3061 0.950 no
C306 H3062 0.950 no
C306 H3063 0.950 no
C307 H3071 0.950 no
C307 H3072 0.950 no
C307 H3073 0.950 no
C308 Cl309 1.70(2) yes
C308 Cl310 1.746(18) yes
C308 H3081 0.950 no
C308 H3082 0.950 no
C328 H3281 0.950 no
C328 H3282 0.950 no
C328 H3283 0.950 no
C329 H3291 0.950 no
C329 H3292 0.950 no
C329 H3293 0.950 no
C330 H3301 0.950 no
C330 H3302 0.950 no
C330 H3303 0.950 no
C332 H3321 0.950 no
C332 H3322 0.950 no
C332 H3323 0.950 no
C333 H3331 0.950 no
C333 H3332 0.950 no
C333 H3333 0.950 no
C334 H3341 0.950 no
C334 H3342 0.950 no
C334 H3343 0.950 no
C341 C342 1.392(3) yes
C341 C346 1.395(3) yes
C342 C343 1.398(3) yes
C342 H3421 0.950 no
C343 C344 1.395(3) yes
C343 C347 1.541(5) yes
C344 C345 1.392(3) yes
C344 H3441 0.950 no
C345 C346 1.398(3) yes
C345 C351 1.553(5) yes
C346 H3461 0.950 no
C347 C348 1.518(5) yes
C347 C349 1.515(5) yes
C347 C350 1.526(5) yes
C348 H3481 0.950 no
C348 H3482 0.950 no
C348 H3483 0.950 no
C349 H3491 0.950 no
C349 H3492 0.950 no
C349 H3493 0.950 no
C350 H3501 0.950 no
C350 H3502 0.950 no
C350 H3503 0.950 no
C351 C352 1.516(5) yes
C351 C353 1.515(5) yes
C351 C354 1.522(5) yes
C352 H3521 0.950 no
C352 H3522 0.950 no
C352 H3523 0.950 no
C353 H3531 0.950 no
C353 H3532 0.950 no
C353 H3533 0.950 no
C354 H3541 0.950 no
C354 H3542 0.950 no
C354 H3543 0.950 no
C361 C362 1.399(3) yes
C361 C366 1.397(3) yes
C362 C363 1.397(3) yes
C362 H3621 0.950 no
C363 C364 1.398(3) yes
C363 C367 1.557(5) yes
C364 C365 1.399(3) yes
C364 H3641 0.950 no
C365 C366 1.397(3) yes
C365 C371 1.556(5) yes
C366 H3661 0.950 no
C367 C368 1.521(5) yes
C367 C369 1.521(5) yes
C367 C370 1.520(5) yes
C368 H3681 0.950 no
C368 H3682 0.950 no
C368 H3683 0.950 no
C369 H3691 0.950 no
C369 H3692 0.950 no
C369 H3693 0.950 no
C370 H3701 0.950 no
C370 H3702 0.950 no
C370 H3703 0.950 no
C371 C372 1.520(5) yes
C371 C373 1.515(5) yes
C371 C374 1.516(5) yes
C372 H3721 0.950 no
C372 H3722 0.950 no
C372 H3723 0.950 no
C373 H3731 0.950 no
C373 H3732 0.950 no
C373 H3733 0.950 no
C374 H3741 0.950 no
C374 H3742 0.950 no
C374 H3743 0.950 no
C375 C376 1.496(7) yes
C375 C377 1.496(7) yes
C375 H3751 0.950 no
C376 H3761 0.950 no
C376 H3762 0.950 no
C376 H3763 0.950 no
C377 H3771 0.950 no
C377 H3772 0.950 no
C377 H3773 0.950 no

loop_
_geom_hbond_atom_site_label_D
_geom_hbond_site_symmetry_D
_geom_hbond_atom_site_label_H
_geom_hbond_atom_site_label_A
_geom_hbond_site_symmetry_A
_geom_hbond_angle_DHA
_geom_hbond_distance_DH
_geom_hbond_distance_HA
_geom_hbond_distance_DA
_geom_hbond_publ_flag
C34 . H342 C376 4_465 156.1(13) 0.950 2.392 3.283(12) yes
C52 . H521 C52 2_576 123.4(11) 0.950 1.777 2.433(12) yes
C57 . H572 C377 . 136.6(6) 0.950 2.082 2.848(12) yes
C364 . H641 C72 . 126.1(8) 0.994 2.578 3.264(12) yes
C364 . H641 C372 . 122.2(9) 0.994 2.249 2.903(12) yes
C377 . H751 C77 . 127.0(18) 1.017 1.965 2.702(12) yes
C133 . H1333 O168 4_564 140.4(4) 0.950 2.422 3.211(12) yes
C264 . H1631 O161 . 124.9(7) 1.053 2.454 3.177(12) yes
C176 . H1761 C278 . 142.1(5) 0.950 1.734 2.551(12) yes
C276 . H1761 C278 . 129.4(13) 0.951 1.734 2.451(12) yes
C178 . H1781 C104 2_676 141.0(3) 0.950 2.585 3.377(12) yes
C178 . H1781 C105 2_676 169.4(4) 0.950 2.511 3.449(12) yes
C178 . H1782 C278 . 124.5(5) 0.950 2.152 2.802(12) yes
C179 . H1792 C353 . 149.2(5) 0.950 2.167 3.022(12) yes
C262 . H2621 C165 . 121.3(3) 0.950 2.495 3.097(12) yes
C166 . H2671 O168 . 135.0(18) 0.938 1.669 2.425(12) yes
C166 . H2672 C183 . 145.0(12) 1.190 2.251 3.297(12) yes
C277 . H2771 C179 . 133.7(3) 0.950 2.467 3.198(12) yes
C278 . H2782 C287 2_676 131.0(5) 0.950 1.844 2.569(12) yes
C281 2_676 H2791 C283 2_676 122.9(10) 1.079 2.253 2.981(12) yes
C283 2_676 H2792 C279 . 127.2(9) 0.725 0.950 1.504(12) yes
C283 2_676 H2792 C281 2_676 148.9(12) 0.725 2.336 2.981(12) yes
C279 . H2792 C284 2_676 137.7(3) 0.950 2.082 2.856(12) yes
C280 . H2802 C287 2_676 143.7(5) 0.950 1.493 2.327(12) yes
O301 . H3011 O303 . 179.48(18) 0.950 1.709 2.659(12) yes
O303 . H3031 O305 . 179.62(18) 0.950 1.745 2.695(12) yes
O305 . H3051 N153 2_666 166.95(16) 0.950 2.116 3.050(12) yes
C332 . H3321 O175 3_645 164.44(18) 0.950 2.565 3.490(12) yes
C353 . H3532 C180 . 128.0(4) 0.950 2.535 3.209(12) yes
C66 . H3661 C73 . 122.3(13) 0.759 2.535 3.010(12) yes
C74 . H3742 C73 . 148.7(16) 0.825 1.723 2.465(12) yes
C74 . H3742 C373 . 149.0(15) 0.825 2.591 3.325(12) yes
C74 . H3743 C72 . 131.3(14) 1.163 1.545 2.472(12) yes
C306 . H3062 C329 3_646 176.2(7) 0.950 2.444 3.393(12) yes

loop_
_platon_squeeze_void_nr
_platon_squeeze_void_average_x
_platon_squeeze_void_average_y
_platon_squeeze_void_average_z
_platon_squeeze_void_volume
_platon_squeeze_void_count_electrons
_platon_squeeze_void_content
1 0.767 -0.112 0.361 75 20 ' '
2 0.233 0.111 0.639 74 19 ' '
3 0.796 0.206 0.005 178 50 ' '
4 0.093 0.100 0.233 9 1 ' '
5 0.935 0.125 0.763 10 0 ' '
6 0.796 0.294 0.505 178 50 ' '
7 0.233 0.388 0.139 75 19 ' '
8 0.935 0.375 0.263 9 0 ' '
9 0.093 0.399 0.733 9 1 ' '
10 0.767 0.611 0.861 74 19 ' '
11 0.204 0.706 0.495 178 50 ' '
12 0.907 0.600 0.267 9 1 ' '
13 0.065 0.625 0.737 10 0 ' '
14 0.204 0.794 -0.005 178 50 ' '
15 0.065 0.875 0.237 9 0 ' '
16 0.907 0.899 0.767 9 1 ' '
